data_7129403
loop_
_publ_author_name
'Sun, Xiaofei'
'Singh, Akhil Kumar'
'Yadav, Ravi'
'Jin, Da'
'Haimerl, Maria'
'Scheer, Manfred'
'Roesky, Peter W.'

_publ_section_title
;
 Triple-decker complexes incorporating three distinct deck architectures
;
_journal_name_full 'Chemical Communications'
_journal_paper_doi 10.1039/D1CC06182H
_journal_year 2022
_chemical_formula_moiety 'C84 H126 As10 Fe2 Li4 O2 Pb2 Si4, 3(C6 H6)'
_chemical_formula_sum 'C102 H144 As10 Fe2 Li4 O2 Pb2 Si4'
_chemical_formula_weight 2817.56
_space_group_crystal_system monoclinic
_space_group_IT_number 14
_space_group_name_Hall '-P 2ybc'
_space_group_name_H-M_alt 'P 1 21/c 1'
_atom_sites_solution_hydrogens geom
_atom_sites_solution_primary dual
_audit_creation_date 2021-10-21
_audit_creation_method
;
Olex2 1.3
(compiled 2020.11.12 svn.r5f609507 for OlexSys, GUI svn.r6408)
;
_audit_update_record
;
2021-11-02 deposited with the CCDC.	2021-12-09 downloaded from the CCDC.
;
_cell_angle_alpha 90
_cell_angle_beta 113.349(2)
_cell_angle_gamma 90
_cell_formula_units_Z 4
_cell_length_a 26.1239(5)
_cell_length_b 19.7028(2)
_cell_length_c 24.2819(5)
_cell_measurement_reflns_used 76485
_cell_measurement_temperature 150
_cell_measurement_theta_max 64.24
_cell_measurement_theta_min 3.18
_cell_volume 11474.7(4)
_computing_cell_refinement
;
X-Area Recipe 1.36.0.0 (STOE, 2020)
;
_computing_data_collection
;
X-Area Pilatus3_SV 1.31.170.0 (STOE, 2020)
;
_computing_data_reduction
;
X-Area Integrate 1.78.3.0 (STOE, 2020)
X-Area LANA 1.83.8.0 (STOE, 2020)
;
_computing_molecular_graphics 'Olex2 1.3 (Dolomanov et al., 2009)'
_computing_publication_material
;
STOE & Cie GmbH, X-Area, software package for collecting single-crystal or
multi-domain crystal data on STOE area-detector diffractometers, for image 
processing, for the correction and scaling of reflection intensities and 
for outlier rejection, version 1.90, Darmstadt 2020
;
_computing_structure_refinement 'SHELXL 2018/3 (Sheldrick, 2015)'
_computing_structure_solution 'SHELXT 2018/2 (Sheldrick, 2018)'
_diffrn_ambient_temperature 150
_diffrn_detector EIGER4M
_diffrn_detector_area_resol_mean 13.33
_diffrn_detector_type 'Dectris Pilatus 100k'
_diffrn_measured_fraction_theta_full 0.964
_diffrn_measured_fraction_theta_max 0.952
_diffrn_measurement_details
;
 1099 frames, detector distance = 80 mm
;
_diffrn_measurement_device 'Eulerian 4-circle diffractometer'
_diffrn_measurement_device_type 'STOE STADIVARI'
_diffrn_measurement_method 'rotation method, \w scans'
_diffrn_radiation_collimation '1.2 0.6 mm diameter'
_diffrn_radiation_monochromator 'Graded multilayer mirror'
_diffrn_radiation_polarisn_norm 0
_diffrn_radiation_probe x-ray
_diffrn_radiation_type 'Ga K\a'
_diffrn_radiation_wavelength 1.34143
_diffrn_reflns_av_R_equivalents 0.0257
_diffrn_reflns_av_unetI/netI 0.0325
_diffrn_reflns_Laue_measured_fraction_full 0.964
_diffrn_reflns_Laue_measured_fraction_max 0.952
_diffrn_reflns_limit_h_max 15
_diffrn_reflns_limit_h_min -34
_diffrn_reflns_limit_k_max 23
_diffrn_reflns_limit_k_min -26
_diffrn_reflns_limit_l_max 31
_diffrn_reflns_limit_l_min -31
_diffrn_reflns_number 70573
_diffrn_reflns_point_group_measured_fraction_full 0.964
_diffrn_reflns_point_group_measured_fraction_max 0.952
_diffrn_reflns_theta_full 53.597
_diffrn_reflns_theta_max 62.524
_diffrn_reflns_theta_min 3.176
_diffrn_source 'Metaljet D2'
_diffrn_source_current 3.570
_diffrn_source_power 0.250
_diffrn_source_type 'Ga Metaljet D2'
_diffrn_source_voltage 70
_exptl_absorpt_coefficient_mu 7.736
_exptl_absorpt_correction_T_max 0.1754
_exptl_absorpt_correction_T_min 0.0459
_exptl_absorpt_correction_type multi-scan
_exptl_absorpt_process_details
;
STOE LANA, absorption correction by scaling of reflection intensities.
J. Koziskova, F. Hahn, J. Richter, J. Kozisek, "Comparison of different
absorption corrections on the model structure of tetrakis(\m~2~-acetato)-
diaqua-di-copper(II)", Acta Chimica Slovaca, vol. 9, no. 2, 2016, pp. 136 - 140.
;
_exptl_crystal_colour brown
_exptl_crystal_colour_primary brown
_exptl_crystal_density_diffrn 1.631
_exptl_crystal_density_method 'not measured'
_exptl_crystal_description block
_exptl_crystal_F_000 5544
_exptl_crystal_size_max 0.053
_exptl_crystal_size_mid 0.051
_exptl_crystal_size_min 0.03
_refine_diff_density_max 1.404
_refine_diff_density_min -1.086
_refine_diff_density_rms 0.100
_refine_ls_extinction_method none
_refine_ls_goodness_of_fit_ref 1.050
_refine_ls_hydrogen_treatment constr
_refine_ls_matrix_type full
_refine_ls_number_parameters 1227
_refine_ls_number_reflns 26475
_refine_ls_number_restraints 648
_refine_ls_restrained_S_all 1.040
_refine_ls_R_factor_all 0.0490
_refine_ls_R_factor_gt 0.0347
_refine_ls_shift/su_max 0.003
_refine_ls_shift/su_mean 0.000
_refine_ls_structure_factor_coef Fsqd
_refine_ls_weighting_details 'w=1/[\s^2^(Fo^2^)+(0.0509P)^2^+1.7330P] where P=(Fo^2^+2Fc^2^)/3'
_refine_ls_weighting_scheme calc
_refine_ls_wR_factor_gt 0.0856
_refine_ls_wR_factor_ref 0.0892
_reflns_d_resolution_high 0.756
_reflns_d_resolution_low 12.111
_reflns_Friedel_coverage 0.000
_reflns_limit_h_max 15
_reflns_limit_h_min -34
_reflns_limit_k_max 23
_reflns_limit_k_min -26
_reflns_limit_l_max 31
_reflns_limit_l_min -31
_reflns_number_gt 20697
_reflns_number_total 26475
_reflns_threshold_expression 'I > 2\s(I)'
_cod_data_source_file d1cc06182h2.cif
_cod_data_source_block xf-366-d-neu
_cod_database_code 7129403
_shelx_shelxl_version_number 2018/3
_shelx_space_group_comment
;
The symmetry employed for this shelxl refinement is uniquely defined
by the following loop, which should always be used as a source of
symmetry information in preference to the above space-group names.
They are only intended as comments.
;
_shelx_estimated_absorpt_t_max 0.801
_shelx_estimated_absorpt_t_min 0.685
_olex2_refinement_description
;
1. Fixed Uiso
 At 1.2 times of:
  All C(H) groups, All C(H,H) groups
 At 1.5 times of:
  All C(H,H,H) groups
2. Rigid bond restraints
 C1A, C1B, C1C, C97B, C98B, C99B, H35C, C91A, C91B, C92A, C92B, C93A, C93B,
 C94A, C94B, C95A, C95B, C96A, C96B, C97A, C98A, C99A, C100, C101, C102
 with sigma for 1-2 distances of 0.01 and sigma for 1-3 distances of 0.01
3. Uiso/Uaniso restraints and constraints
C1A \\sim C1B \\sim C1C \\sim C97B \\sim C98B \\sim C99B \\sim C91A \\sim C91B
\\sim C92A \\sim C92B \\sim C93A \\sim C93B \\sim C94A \\sim C94B \\sim C95A
\\sim C95B \\sim C96A \\sim C96B \\sim C97A \\sim C98A \\sim C99A \\sim C100
\\sim C101 \\sim C102: within 2.5A with sigma of 0.01 and sigma for terminal
atoms of 0.02 within 2.5A
4. Others
 Sof(C100)=Sof(H100)=Sof(C101)=Sof(H101)=Sof(C102)=Sof(H102)=Sof(C97A)=
 Sof(H97A)=Sof(C98A)=Sof(H98A)=Sof(C99A)=Sof(H99A)=1-FVAR(1)
 Sof(C98B)=Sof(H98B)=Sof(C99B)=Sof(H99B)=Sof(C1A)=Sof(H1A)=Sof(C1B)=Sof(H1B)=
 Sof(C1C)=Sof(H1C)=Sof(C97B)=Sof(H97B)=FVAR(1)
 Sof(C94A)=Sof(H94A)=Sof(C95A)=Sof(H95A)=Sof(C96A)=Sof(H96A)=Sof(C91A)=
 Sof(H91A)=Sof(C92A)=Sof(H92A)=Sof(C93A)=Sof(H93A)=1-FVAR(2)
 Sof(C94B)=Sof(H94B)=Sof(C95B)=Sof(H95B)=Sof(C96B)=Sof(H96B)=Sof(C91B)=
 Sof(H91B)=Sof(C92B)=Sof(H92B)=Sof(C93B)=Sof(H93B)=FVAR(2)
5.a Secondary CH2 refined with riding coordinates:
 C39(H39A,H39B), C40(H40A,H40B), C41(H41A,H41B), C42(H42A,H42B), C81(H81A,
 H81B), C82(H82A,H82B), C83(H83A,H83B), C84(H84A,H84B)
5.b Aromatic/amide H refined with riding coordinates:
 C98B(H98B), C99B(H99B), C1A(H1A), C1B(H1B), C1C(H1C), C97B(H97B), C12(H12),
 C13(H13), C14(H14), C15(H15), C16(H16), C18(H18), C19(H19), C20(H20), C21(H21),
  C22(H22), C52(H52), C53(H53), C54(H54), C55(H55), C56(H56), C59(H59),
 C60(H60), C61(H61), C62(H62), C63(H63), C85(H85), C86(H86), C87(H87), C88(H88),
  C89(H89), C90(H90), C94A(H94A), C95A(H95A), C96A(H96A), C91A(H91A),
 C92A(H92A), C93A(H93A), C94B(H94B), C95B(H95B), C96B(H96B), C91B(H91B),
 C92B(H92B), C93B(H93B), C100(H100), C101(H101), C102(H102), C97A(H97A),
 C98A(H98A), C99A(H99A)
5.c Fitted hexagon refined as free rotating group:
 C98B(C99B,C1A,C1B,C1C,C97B), C94A(C95A,C96A,C91A,C92A,C93A), C94B(C95B,C96B,
 C91B,C92B,C93B), C100(C101,C102,C97A,C98A,C99A)
5.d Idealised Me refined as rotating group:
 C5(H5A,H5B,H5C), C6(H6A,H6B,H6C), C8(H8A,H8B,H8C), C9(H9A,H9B,H9C), C10(H10A,
 H10B,H10C), C23(H23A,H23B,H23C), C24(H24A,H24B,H24C), C26(H26A,H26B,H26C),
 C27(H27A,H27B,H27C), C28(H28A,H28B,H28C), C34(H34A,H34B,H34C), C35(H35A,H35B,
 H35C), C36(H36A,H36B,H36C), C37(H37A,H37B,H37C), C38(H38A,H38B,H38C), C43(H43A,
 H43B,H43C), C44(H44A,H44B,H44C), C46(H46A,H46B,H46C), C47(H47A,H47B,H47C),
 C48(H48A,H48B,H48C), C65(H65A,H65B,H65C), C66(H66A,H66B,H66C), C68(H68A,H68B,
 H68C), C69(H69A,H69B,H69C), C70(H70A,H70B,H70C), C76(H76A,H76B,H76C), C77(H77A,
 H77B,H77C), C78(H78A,H78B,H78C), C79(H79A,H79B,H79C), C80(H80A,H80B,H80C)
;
_olex2_submission_special_instructions 'No special instructions were received'

loop_
_space_group_symop_operation_xyz
'x, y, z'
'-x, y+1/2, -z+1/2'
'-x, -y, -z'
'x, -y-1/2, z-1/2'

loop_
_atom_site_label
_atom_site_type_symbol
_atom_site_fract_x
_atom_site_fract_y
_atom_site_fract_z
_atom_site_U_iso_or_equiv
_atom_site_adp_type
_atom_site_occupancy
_atom_site_site_symmetry_order
_atom_site_calc_flag
_atom_site_refinement_flags_posn
_atom_site_refinement_flags_adp
_atom_site_refinement_flags_occupancy
_atom_site_disorder_assembly
_atom_site_disorder_group
Pb1 Pb 0.84269(2) 0.67157(2) 0.47236(2) 0.03012(4) Uani 1 1 d . . . . .
Pb2 Pb 0.83699(2) 0.44829(2) 0.44463(2) 0.02847(4) Uani 1 1 d . . . . .
As1 As 0.71299(2) 0.63719(2) 0.55470(2) 0.03424(10) Uani 1 1 d . . . . .
As2 As 0.75865(2) 0.71694(3) 0.63362(2) 0.03912(11) Uani 1 1 d . . . . .
As3 As 0.73419(2) 0.81961(2) 0.57794(2) 0.03754(11) Uani 1 1 d . . . . .
As4 As 0.68296(2) 0.77535(2) 0.47897(2) 0.03601(10) Uani 1 1 d . . . . .
As5 As 0.72968(2) 0.67175(2) 0.46856(2) 0.03246(10) Uani 1 1 d . . . . .
As6 As 0.65042(2) 0.47110(2) 0.40890(2) 0.03474(10) Uani 1 1 d . . . . .
As7 As 0.62146(2) 0.39032(3) 0.32830(2) 0.04406(12) Uani 1 1 d . . . . .
As8 As 0.65274(2) 0.28869(2) 0.38336(3) 0.04392(12) Uani 1 1 d . . . . .
As9 As 0.69646(2) 0.33391(2) 0.48349(2) 0.03705(11) Uani 1 1 d . . . . .
As10 As 0.74190(2) 0.44010(2) 0.47843(2) 0.03148(10) Uani 1 1 d . . . . .
Fe1 Fe 0.66197(2) 0.73417(3) 0.56092(3) 0.03167(13) Uani 1 1 d . . . . .
Fe2 Fe 0.60454(2) 0.37169(3) 0.42030(3) 0.03347(13) Uani 1 1 d . . . . .
Si1 Si 0.80616(5) 0.83649(6) 0.40260(5) 0.0401(3) Uani 1 1 d . . . . .
Si2 Si 0.91444(4) 0.62517(5) 0.62958(5) 0.0309(2) Uani 1 1 d . . . . .
Si3 Si 0.87719(5) 0.28637(6) 0.51957(5) 0.0342(2) Uani 1 1 d . . . . .
Si4 Si 0.76007(4) 0.48950(5) 0.28810(5) 0.0293(2) Uani 1 1 d . . . . .
O1 O 0.60644(14) 0.63197(18) 0.31389(16) 0.0571(9) Uani 1 1 d . . . . .
O2 O 0.75379(15) 0.46702(15) 0.64093(14) 0.0475(8) Uani 1 1 d . . . . .
C1 C 0.84382(16) 0.79034(19) 0.47465(18) 0.0318(8) Uani 1 1 d . . . . .
C98B C 0.4835(6) 0.5058(5) 0.0906(5) 0.121(3) Uani 0.554(7) 1 d G U P A 1
H98B H 0.480721 0.543527 0.065242 0.146 Uiso 0.554(7) 1 calc R U P A 1
C99B C 0.4369(4) 0.4834(6) 0.0994(5) 0.118(3) Uani 0.554(7) 1 d G U P A 1
H99B H 0.402133 0.505919 0.080000 0.142 Uiso 0.554(7) 1 calc R U P A 1
C1A C 0.4410(4) 0.4282(6) 0.1365(5) 0.118(3) Uani 0.554(7) 1 d G U P A 1
H1A H 0.409089 0.412927 0.142514 0.141 Uiso 0.554(7) 1 calc R U P A 1
C1B C 0.4918(5) 0.3953(5) 0.1649(4) 0.117(3) Uani 0.554(7) 1 d G U P A 1
H1B H 0.494634 0.357542 0.190271 0.140 Uiso 0.554(7) 1 calc R U P A 1
C1C C 0.5385(4) 0.4176(6) 0.1561(5) 0.125(3) Uani 0.554(7) 1 d G U P A 1
H1C H 0.573223 0.395148 0.175514 0.150 Uiso 0.554(7) 1 calc R U P A 1
C97B C 0.5344(5) 0.4729(6) 0.1190(6) 0.123(3) Uani 0.554(7) 1 d G U P A 1
H97B H 0.566268 0.488140 0.113000 0.148 Uiso 0.554(7) 1 calc R U P A 1
C2 C 0.87808(15) 0.81246(18) 0.52921(17) 0.0280(8) Uani 1 1 d . . . . .
C3 C 0.90284(14) 0.76342(18) 0.58170(16) 0.0260(7) Uani 1 1 d . . . . .
C4 C 0.88926(15) 0.69622(18) 0.57422(16) 0.0262(7) Uani 1 1 d . . . . .
C5 C 0.7400(2) 0.7891(3) 0.3573(2) 0.0646(16) Uani 1 1 d . . . . .
H5A H 0.749269 0.743277 0.348493 0.097 Uiso 1 1 calc R U . . .
H5B H 0.719735 0.813294 0.319625 0.097 Uiso 1 1 calc R U . . .
H5C H 0.716505 0.786054 0.380255 0.097 Uiso 1 1 calc R U . . .
C6 C 0.7840(2) 0.9231(3) 0.4137(2) 0.0604(14) Uani 1 1 d . . . . .
H6A H 0.759231 0.920235 0.435150 0.091 Uiso 1 1 calc R U . . .
H6B H 0.764146 0.944663 0.374578 0.091 Uiso 1 1 calc R U . . .
H6C H 0.816887 0.950218 0.437185 0.091 Uiso 1 1 calc R U . . .
C7 C 0.8477(2) 0.8395(2) 0.3540(2) 0.0431(10) Uani 1 1 d . . . . .
C8 C 0.8562(2) 0.7674(3) 0.3337(2) 0.0532(12) Uani 1 1 d . . . . .
H8A H 0.873007 0.738142 0.368914 0.080 Uiso 1 1 calc R U . . .
H8B H 0.880977 0.769892 0.312163 0.080 Uiso 1 1 calc R U . . .
H8C H 0.820136 0.748657 0.307082 0.080 Uiso 1 1 calc R U . . .
C9 C 0.8153(2) 0.8814(3) 0.2976(2) 0.0587(14) Uani 1 1 d . . . . .
H9A H 0.835774 0.881753 0.271365 0.088 Uiso 1 1 calc R U . . .
H9B H 0.811031 0.928057 0.309133 0.088 Uiso 1 1 calc R U . . .
H9C H 0.778405 0.861221 0.276142 0.088 Uiso 1 1 calc R U . . .
C10 C 0.9044(2) 0.8732(3) 0.3868(2) 0.0546(12) Uani 1 1 d . . . . .
H10A H 0.927452 0.844417 0.420440 0.082 Uiso 1 1 calc R U . . .
H10B H 0.899177 0.917570 0.402034 0.082 Uiso 1 1 calc R U . . .
H10C H 0.922903 0.879067 0.359062 0.082 Uiso 1 1 calc R U . . .
C11 C 0.89544(17) 0.88556(19) 0.54408(18) 0.0329(8) Uani 1 1 d . . . . .
C12 C 0.9431(2) 0.9098(2) 0.5396(2) 0.0460(11) Uani 1 1 d . . . . .
H12 H 0.964723 0.880330 0.526318 0.055 Uiso 1 1 calc R U . . .
C13 C 0.9602(2) 0.9767(3) 0.5543(3) 0.0609(14) Uani 1 1 d . . . . .
H13 H 0.993294 0.992566 0.551176 0.073 Uiso 1 1 calc R U . . .
C14 C 0.9290(3) 1.0199(3) 0.5732(3) 0.0710(17) Uani 1 1 d . . . . .
H14 H 0.940325 1.065743 0.582713 0.085 Uiso 1 1 calc R U . . .
C15 C 0.8810(3) 0.9961(3) 0.5783(3) 0.0776(19) Uani 1 1 d . . . . .
H15 H 0.859255 1.025480 0.591480 0.093 Uiso 1 1 calc R U . . .
C16 C 0.8652(2) 0.9293(2) 0.5640(3) 0.0552(13) Uani 1 1 d . . . . .
H16 H 0.832641 0.913040 0.568078 0.066 Uiso 1 1 calc R U . . .
C17 C 0.93937(16) 0.79374(18) 0.64090(17) 0.0288(8) Uani 1 1 d . . . . .
C18 C 0.99585(17) 0.8026(2) 0.65535(19) 0.0393(9) Uani 1 1 d . . . . .
H18 H 1.011057 0.789830 0.627223 0.047 Uiso 1 1 calc R U . . .
C19 C 1.0304(2) 0.8295(3) 0.7100(2) 0.0515(12) Uani 1 1 d . . . . .
H19 H 1.069287 0.833588 0.719768 0.062 Uiso 1 1 calc R U . . .
C20 C 1.0087(2) 0.8506(3) 0.7503(2) 0.0512(12) Uani 1 1 d . . . . .
H20 H 1.032065 0.870782 0.787294 0.061 Uiso 1 1 calc R U . . .
C21 C 0.9533(2) 0.8421(3) 0.7366(2) 0.0591(14) Uani 1 1 d . . . . .
H21 H 0.938419 0.855170 0.764868 0.071 Uiso 1 1 calc R U . . .
C22 C 0.91835(19) 0.8148(3) 0.6822(2) 0.0504(12) Uani 1 1 d . . . . .
H22 H 0.879630 0.810408 0.673178 0.061 Uiso 1 1 calc R U . . .
C23 C 0.9257(2) 0.6475(3) 0.7086(2) 0.0544(13) Uani 1 1 d . . . . .
H23A H 0.892083 0.669274 0.708921 0.082 Uiso 1 1 calc R U . . .
H23B H 0.957311 0.678787 0.725199 0.082 Uiso 1 1 calc R U . . .
H23C H 0.933578 0.606154 0.732986 0.082 Uiso 1 1 calc R U . . .
C24 C 0.85686(18) 0.5602(2) 0.6026(2) 0.0424(10) Uani 1 1 d . . . . .
H24A H 0.822045 0.580774 0.600673 0.064 Uiso 1 1 calc R U . . .
H24B H 0.866539 0.521728 0.630445 0.064 Uiso 1 1 calc R U . . .
H24C H 0.852049 0.544278 0.562590 0.064 Uiso 1 1 calc R U . . .
C25 C 0.97998(17) 0.5833(2) 0.6294(2) 0.0370(9) Uani 1 1 d . . . . .
C26 C 0.9722(2) 0.5611(2) 0.5663(2) 0.0497(12) Uani 1 1 d . . . . .
H26A H 0.940657 0.529727 0.550303 0.074 Uiso 1 1 calc R U . . .
H26B H 1.006161 0.538389 0.567850 0.074 Uiso 1 1 calc R U . . .
H26C H 0.964949 0.601049 0.540200 0.074 Uiso 1 1 calc R U . . .
C27 C 0.9926(2) 0.5201(2) 0.6701(3) 0.0554(13) Uani 1 1 d . . . . .
H27A H 1.000584 0.534160 0.711398 0.083 Uiso 1 1 calc R U . . .
H27B H 1.024986 0.496259 0.668729 0.083 Uiso 1 1 calc R U . . .
H27C H 0.960212 0.489776 0.656021 0.083 Uiso 1 1 calc R U . . .
C28 C 1.03045(18) 0.6307(2) 0.6527(3) 0.0534(12) Uani 1 1 d . . . . .
H28A H 1.024268 0.669089 0.625155 0.080 Uiso 1 1 calc R U . . .
H28B H 1.063876 0.605866 0.655508 0.080 Uiso 1 1 calc R U . . .
H28C H 1.035530 0.647612 0.692537 0.080 Uiso 1 1 calc R U . . .
C29 C 0.57929(18) 0.7701(2) 0.5249(2) 0.0454(11) Uani 1 1 d . . . . .
C30 C 0.60719(19) 0.7988(2) 0.5827(3) 0.0529(14) Uani 1 1 d . . . . .
C31 C 0.62697(18) 0.7451(2) 0.6257(2) 0.0439(11) Uani 1 1 d . . . . .
C32 C 0.61066(17) 0.6826(2) 0.5928(2) 0.0379(9) Uani 1 1 d . . . . .
C33 C 0.58173(16) 0.6981(2) 0.5308(2) 0.0397(10) Uani 1 1 d . . . . .
C34 C 0.5484(2) 0.8085(3) 0.4678(3) 0.0712(17) Uani 1 1 d . . . . .
H34A H 0.511498 0.821272 0.465833 0.107 Uiso 1 1 calc R U . . .
H34B H 0.544301 0.779703 0.433387 0.107 Uiso 1 1 calc R U . . .
H34C H 0.569385 0.849451 0.467033 0.107 Uiso 1 1 calc R U . . .
C35 C 0.6116(3) 0.8731(2) 0.5977(4) 0.077(2) Uani 1 1 d . . . . .
H35A H 0.610471 0.899401 0.562986 0.116 Uiso 1 1 calc R U . . .
H35B H 0.646899 0.881865 0.631872 0.116 Uiso 1 1 calc R U . . .
H35C H 0.580447 0.886538 0.608108 0.116 Uiso 1 1 calc R U . . .
C36 C 0.6558(2) 0.7530(3) 0.6914(3) 0.0665(16) Uani 1 1 d . . . . .
H36A H 0.674734 0.710528 0.708928 0.100 Uiso 1 1 calc R U . . .
H36B H 0.628422 0.764016 0.708346 0.100 Uiso 1 1 calc R U . . .
H36C H 0.683212 0.789690 0.700391 0.100 Uiso 1 1 calc R U . . .
C37 C 0.6198(2) 0.6133(2) 0.6200(2) 0.0497(12) Uani 1 1 d . . . . .
H37A H 0.628306 0.581593 0.593703 0.075 Uiso 1 1 calc R U . . .
H37B H 0.586101 0.598404 0.624897 0.075 Uiso 1 1 calc R U . . .
H37C H 0.651140 0.614578 0.659284 0.075 Uiso 1 1 calc R U . . .
C38 C 0.55437(19) 0.6477(2) 0.4817(2) 0.0504(12) Uani 1 1 d . . . . .
H38A H 0.548500 0.668391 0.442962 0.076 Uiso 1 1 calc R U . . .
H38B H 0.518368 0.634158 0.481944 0.076 Uiso 1 1 calc R U . . .
H38C H 0.578331 0.607729 0.488126 0.076 Uiso 1 1 calc R U . . .
C39 C 0.5764(2) 0.6917(3) 0.3145(3) 0.0674(16) Uani 1 1 d . . . . .
H39A H 0.583679 0.727884 0.290186 0.081 Uiso 1 1 calc R U . . .
H39B H 0.587025 0.708506 0.355949 0.081 Uiso 1 1 calc R U . . .
C40 C 0.5164(3) 0.6711(4) 0.2878(4) 0.093(2) Uani 1 1 d . . . . .
H40A H 0.492303 0.709658 0.266717 0.111 Uiso 1 1 calc R U . . .
H40B H 0.504308 0.654262 0.319191 0.111 Uiso 1 1 calc R U . . .
C41 C 0.5141(3) 0.6154(4) 0.2445(4) 0.096(2) Uani 1 1 d . . . . .
H41A H 0.490904 0.577259 0.248088 0.116 Uiso 1 1 calc R U . . .
H41B H 0.497829 0.632533 0.202782 0.116 Uiso 1 1 calc R U . . .
C42 C 0.5725(2) 0.5928(4) 0.2606(3) 0.0732(17) Uani 1 1 d . . . . .
H42A H 0.576221 0.543567 0.269466 0.088 Uiso 1 1 calc R U . . .
H42B H 0.584352 0.601919 0.227267 0.088 Uiso 1 1 calc R U . . .
C43 C 0.8564(2) 0.3326(3) 0.5750(2) 0.0522(13) Uani 1 1 d . . . . .
H43A H 0.878191 0.315443 0.615496 0.078 Uiso 1 1 calc R U . . .
H43B H 0.816598 0.325214 0.565161 0.078 Uiso 1 1 calc R U . . .
H43C H 0.863427 0.381244 0.573420 0.078 Uiso 1 1 calc R U . . .
C44 C 0.8565(2) 0.1954(2) 0.5203(3) 0.0572(13) Uani 1 1 d . . . . .
H44A H 0.874565 0.167452 0.499750 0.086 Uiso 1 1 calc R U . . .
H44B H 0.815911 0.191182 0.499569 0.086 Uiso 1 1 calc R U . . .
H44C H 0.868138 0.179920 0.561825 0.086 Uiso 1 1 calc R U . . .
C45 C 0.95641(18) 0.2919(2) 0.5484(2) 0.0407(10) Uani 1 1 d . . . . .
C46 C 0.9811(2) 0.2507(3) 0.6074(2) 0.0579(14) Uani 1 1 d . . . . .
H46A H 0.964391 0.266146 0.634883 0.087 Uiso 1 1 calc R U . . .
H46B H 1.021556 0.257551 0.625991 0.087 Uiso 1 1 calc R U . . .
H46C H 0.973026 0.202424 0.598597 0.087 Uiso 1 1 calc R U . . .
C47 C 0.97946(18) 0.2631(3) 0.5045(2) 0.0474(11) Uani 1 1 d . . . . .
H47A H 0.966998 0.216031 0.494852 0.071 Uiso 1 1 calc R U . . .
H47B H 1.020298 0.264467 0.522799 0.071 Uiso 1 1 calc R U . . .
H47C H 0.965892 0.290301 0.467722 0.071 Uiso 1 1 calc R U . . .
C48 C 0.9760(2) 0.3661(3) 0.5620(3) 0.0601(14) Uani 1 1 d . . . . .
H48A H 0.961550 0.392575 0.524779 0.090 Uiso 1 1 calc R U . . .
H48B H 1.016849 0.367661 0.579203 0.090 Uiso 1 1 calc R U . . .
H48C H 0.962086 0.385372 0.590652 0.090 Uiso 1 1 calc R U . . .
C49 C 0.84175(15) 0.32999(18) 0.44528(18) 0.0300(8) Uani 1 1 d . . . . .
C50 C 0.82284(15) 0.30573(18) 0.38916(18) 0.0285(8) Uani 1 1 d . . . . .
C51 C 0.82572(17) 0.23069(19) 0.37656(19) 0.0329(8) Uani 1 1 d . . . . .
C52 C 0.7828(2) 0.1869(2) 0.3702(3) 0.0504(12) Uani 1 1 d . . . . .
H52 H 0.748254 0.204646 0.368064 0.060 Uiso 1 1 calc R U . . .
C53 C 0.7889(2) 0.1176(2) 0.3668(3) 0.0594(14) Uani 1 1 d . . . . .
H53 H 0.758458 0.088124 0.361120 0.071 Uiso 1 1 calc R U . . .
C54 C 0.8396(2) 0.0914(2) 0.3718(2) 0.0510(12) Uani 1 1 d . . . . .
H54 H 0.844913 0.043619 0.372729 0.061 Uiso 1 1 calc R U . . .
C55 C 0.88195(19) 0.1337(2) 0.3755(2) 0.0422(10) Uani 1 1 d . . . . .
H55 H 0.916137 0.115615 0.376850 0.051 Uiso 1 1 calc R U . . .
C56 C 0.87507(17) 0.2038(2) 0.37720(19) 0.0353(9) Uani 1 1 d . . . . .
H56 H 0.904374 0.233336 0.378818 0.042 Uiso 1 1 calc R U . . .
C57 C 0.79605(15) 0.35243(18) 0.33560(18) 0.0287(8) Uani 1 1 d . . . . .
C58 C 0.77797(17) 0.32142(19) 0.27408(18) 0.0337(8) Uani 1 1 d . . . . .
C59 C 0.7229(2) 0.3004(2) 0.2425(2) 0.0504(12) Uani 1 1 d . . . . .
H59 H 0.697287 0.302181 0.261354 0.060 Uiso 1 1 calc R U . . .
C60 C 0.7053(2) 0.2771(3) 0.1841(2) 0.0618(14) Uani 1 1 d . . . . .
H60 H 0.667711 0.263280 0.163007 0.074 Uiso 1 1 calc R U . . .
C61 C 0.7425(3) 0.2738(3) 0.1568(3) 0.0658(15) Uani 1 1 d . . . . .
H61 H 0.730403 0.258409 0.116513 0.079 Uiso 1 1 calc R U . . .
C62 C 0.7962(3) 0.2927(3) 0.1873(3) 0.0630(15) Uani 1 1 d . . . . .
H62 H 0.821647 0.289794 0.168281 0.076 Uiso 1 1 calc R U . . .
C63 C 0.8146(2) 0.3160(2) 0.2456(2) 0.0466(11) Uani 1 1 d . . . . .
H63 H 0.852640 0.328361 0.266407 0.056 Uiso 1 1 calc R U . . .
C64 C 0.78861(15) 0.41942(19) 0.34375(17) 0.0286(8) Uani 1 1 d . . . . .
C65 C 0.7020(2) 0.4649(2) 0.2161(2) 0.0456(10) Uani 1 1 d . . . . .
H65A H 0.687055 0.505529 0.191804 0.068 Uiso 1 1 calc R U . . .
H65B H 0.672459 0.442603 0.224679 0.068 Uiso 1 1 calc R U . . .
H65C H 0.716162 0.433520 0.194059 0.068 Uiso 1 1 calc R U . . .
C66 C 0.72855(18) 0.55162(19) 0.3246(2) 0.0362(9) Uani 1 1 d . . . . .
H66A H 0.697955 0.529705 0.331523 0.054 Uiso 1 1 calc R U . . .
H66B H 0.714193 0.590974 0.298261 0.054 Uiso 1 1 calc R U . . .
H66C H 0.757085 0.566544 0.362980 0.054 Uiso 1 1 calc R U . . .
C67 C 0.81632(17) 0.5363(2) 0.27130(19) 0.0351(9) Uani 1 1 d . . . . .
C68 C 0.7906(2) 0.6010(3) 0.2361(3) 0.0575(14) Uani 1 1 d . . . . .
H68A H 0.758412 0.588965 0.199559 0.086 Uiso 1 1 calc R U . . .
H68B H 0.818449 0.624405 0.225328 0.086 Uiso 1 1 calc R U . . .
H68C H 0.778624 0.630918 0.260962 0.086 Uiso 1 1 calc R U . . .
C69 C 0.8384(2) 0.4930(3) 0.2336(2) 0.0538(13) Uani 1 1 d . . . . .
H69A H 0.859026 0.454238 0.257328 0.081 Uiso 1 1 calc R U . . .
H69B H 0.863358 0.520386 0.221169 0.081 Uiso 1 1 calc R U . . .
H69C H 0.807155 0.476619 0.197945 0.081 Uiso 1 1 calc R U . . .
C70 C 0.86474(18) 0.5566(2) 0.3295(2) 0.0433(10) Uani 1 1 d . . . . .
H70A H 0.850607 0.584158 0.354010 0.065 Uiso 1 1 calc R U . . .
H70B H 0.891987 0.582996 0.319963 0.065 Uiso 1 1 calc R U . . .
H70C H 0.882647 0.515687 0.351696 0.065 Uiso 1 1 calc R U . . .
C71 C 0.53121(17) 0.4210(2) 0.4087(2) 0.0386(9) Uani 1 1 d . . . . .
C72 C 0.56303(17) 0.4060(2) 0.4711(2) 0.0361(9) Uani 1 1 d . . . . .
C73 C 0.56766(18) 0.3344(2) 0.4776(2) 0.0410(10) Uani 1 1 d . . . . .
C74 C 0.53987(19) 0.3045(2) 0.4200(2) 0.0477(12) Uani 1 1 d . . . . .
C75 C 0.51726(18) 0.3581(2) 0.3776(2) 0.0457(11) Uani 1 1 d . . . . .
C76 C 0.51217(19) 0.4894(2) 0.3821(2) 0.0486(11) Uani 1 1 d . . . . .
H76A H 0.540016 0.523503 0.404336 0.073 Uiso 1 1 calc R U . . .
H76B H 0.476499 0.500274 0.384482 0.073 Uiso 1 1 calc R U . . .
H76C H 0.507499 0.489404 0.340009 0.073 Uiso 1 1 calc R U . . .
C77 C 0.5840(2) 0.4568(2) 0.5214(2) 0.0483(11) Uani 1 1 d . . . . .
H77A H 0.616118 0.437822 0.554682 0.072 Uiso 1 1 calc R U . . .
H77B H 0.554324 0.467310 0.535089 0.072 Uiso 1 1 calc R U . . .
H77C H 0.595271 0.498429 0.507048 0.072 Uiso 1 1 calc R U . . .
C78 C 0.5939(2) 0.2965(3) 0.5361(3) 0.0587(14) Uani 1 1 d . . . . .
H78A H 0.565808 0.288436 0.552691 0.088 Uiso 1 1 calc R U . . .
H78B H 0.624478 0.323514 0.564472 0.088 Uiso 1 1 calc R U . . .
H78C H 0.608419 0.252940 0.529115 0.088 Uiso 1 1 calc R U . . .
C79 C 0.5317(2) 0.2302(3) 0.4073(3) 0.0683(17) Uani 1 1 d . . . . .
H79A H 0.493321 0.217781 0.400477 0.102 Uiso 1 1 calc R U . . .
H79B H 0.557684 0.204709 0.441681 0.102 Uiso 1 1 calc R U . . .
H79C H 0.538712 0.219430 0.371544 0.102 Uiso 1 1 calc R U . . .
C80 C 0.4824(2) 0.3484(3) 0.3131(3) 0.0664(16) Uani 1 1 d . . . . .
H80A H 0.500912 0.316496 0.295916 0.100 Uiso 1 1 calc R U . . .
H80B H 0.477304 0.392055 0.292252 0.100 Uiso 1 1 calc R U . . .
H80C H 0.446006 0.330127 0.308283 0.100 Uiso 1 1 calc R U . . .
C81 C 0.7818(3) 0.4992(3) 0.6960(3) 0.0750(18) Uani 1 1 d . . . . .
H81A H 0.758691 0.500378 0.719918 0.090 Uiso 1 1 calc R U . . .
H81B H 0.792379 0.546182 0.690404 0.090 Uiso 1 1 calc R U . . .
C82 C 0.8333(3) 0.4546(4) 0.7259(3) 0.088(2) Uani 1 1 d . . . . .
H82A H 0.862184 0.464405 0.710144 0.106 Uiso 1 1 calc R U . . .
H82B H 0.849579 0.460438 0.770023 0.106 Uiso 1 1 calc R U . . .
C83 C 0.8092(3) 0.3846(4) 0.7082(3) 0.097(2) Uani 1 1 d . . . . .
H83A H 0.835870 0.354509 0.700391 0.117 Uiso 1 1 calc R U . . .
H83B H 0.799660 0.364215 0.740254 0.117 Uiso 1 1 calc R U . . .
C84 C 0.7587(2) 0.3950(3) 0.6533(2) 0.0594(14) Uani 1 1 d . . . . .
H84A H 0.761826 0.369981 0.619424 0.071 Uiso 1 1 calc R U . . .
H84B H 0.725491 0.378257 0.659125 0.071 Uiso 1 1 calc R U . . .
C85 C 0.6421(4) 0.4557(4) 0.7074(4) 0.094(2) Uani 1 1 d . . . . .
H85 H 0.646678 0.474039 0.673410 0.113 Uiso 1 1 calc R U . . .
C86 C 0.6455(3) 0.4963(4) 0.7543(4) 0.101(3) Uani 1 1 d . . . . .
H86 H 0.648800 0.544017 0.751333 0.122 Uiso 1 1 calc R U . . .
C87 C 0.6441(3) 0.4682(5) 0.8072(4) 0.098(3) Uani 1 1 d . . . . .
H87 H 0.648218 0.496074 0.840625 0.118 Uiso 1 1 calc R U . . .
C88 C 0.6365(3) 0.3973(5) 0.8091(4) 0.093(2) Uani 1 1 d . . . . .
H88 H 0.635664 0.376866 0.844149 0.111 Uiso 1 1 calc R U . . .
C89 C 0.6304(3) 0.3589(4) 0.7612(4) 0.0815(19) Uani 1 1 d . . . . .
H89 H 0.624953 0.311347 0.762132 0.098 Uiso 1 1 calc R U . . .
C90 C 0.6321(3) 0.3890(4) 0.7105(4) 0.095(2) Uani 1 1 d . . . . .
H90 H 0.625886 0.361417 0.676382 0.114 Uiso 1 1 calc R U . . .
C94A C 0.6733(5) 0.0899(4) 0.5523(4) 0.0718(18) Uani 0.599(12) 1 d G U P B 2
H94A H 0.655867 0.103251 0.578327 0.086 Uiso 0.599(12) 1 calc R U P B 2
C95A C 0.6917(4) 0.0236(4) 0.5535(3) 0.0683(19) Uani 0.599(12) 1 d G U P B 2
H95A H 0.686886 -0.008483 0.580227 0.082 Uiso 0.599(12) 1 calc R U P B 2
C96A C 0.7173(3) 0.0041(3) 0.5154(4) 0.0697(19) Uani 0.599(12) 1 d G U P B 2
H96A H 0.729853 -0.041249 0.516215 0.084 Uiso 0.599(12) 1 calc R U P B 2
C91A C 0.7244(4) 0.0510(4) 0.4763(4) 0.0725(19) Uani 0.599(12) 1 d G U P B 2
H91A H 0.741802 0.037717 0.450304 0.087 Uiso 0.599(12) 1 calc R U P B 2
C92A C 0.7059(4) 0.1174(4) 0.4752(3) 0.0711(18) Uani 0.599(12) 1 d G U P B 2
H92A H 0.710784 0.149451 0.448404 0.085 Uiso 0.599(12) 1 calc R U P B 2
C93A C 0.6804(4) 0.1369(3) 0.5132(4) 0.0716(18) Uani 0.599(12) 1 d G U P B 2
H93A H 0.667816 0.182219 0.512415 0.086 Uiso 0.599(12) 1 calc R U P B 2
C94B C 0.6465(6) 0.1009(6) 0.5259(7) 0.071(2) Uani 0.401(12) 1 d G U P B 1
H94B H 0.614888 0.115693 0.532742 0.085 Uiso 0.401(12) 1 calc R U P B 1
C95B C 0.6721(6) 0.0397(6) 0.5499(5) 0.074(2) Uani 0.401(12) 1 d G U P B 1
H95B H 0.657906 0.012583 0.573025 0.089 Uiso 0.401(12) 1 calc R U P B 1
C96B C 0.7183(5) 0.0180(5) 0.5399(6) 0.074(2) Uani 0.401(12) 1 d G U P B 1
H96B H 0.735787 -0.023814 0.556266 0.089 Uiso 0.401(12) 1 calc R U P B 1
C91B C 0.7390(5) 0.0577(6) 0.5060(7) 0.075(2) Uani 0.401(12) 1 d G U P B 1
H91B H 0.770650 0.042898 0.499224 0.090 Uiso 0.401(12) 1 calc R U P B 1
C92B C 0.7135(5) 0.1189(6) 0.4821(5) 0.072(2) Uani 0.401(12) 1 d G U P B 1
H92B H 0.727633 0.146008 0.458941 0.087 Uiso 0.401(12) 1 calc R U P B 1
C93B C 0.6672(6) 0.1405(5) 0.4921(6) 0.071(2) Uani 0.401(12) 1 d G U P B 1
H93B H 0.649752 0.182407 0.475699 0.086 Uiso 0.401(12) 1 calc R U P B 1
C100 C 0.4474(5) 0.5089(7) 0.0877(7) 0.121(3) Uani 0.446(7) 1 d G U P A 2
H100 H 0.412249 0.529809 0.078481 0.145 Uiso 0.446(7) 1 calc R U P A 2
C101 C 0.4731(6) 0.4736(8) 0.1413(6) 0.120(3) Uani 0.446(7) 1 d G U P A 2
H101 H 0.455436 0.470516 0.168675 0.144 Uiso 0.446(7) 1 calc R U P A 2
C102 C 0.5246(7) 0.4430(7) 0.1548(5) 0.120(3) Uani 0.446(7) 1 d G U P A 2
H102 H 0.542127 0.418942 0.191391 0.144 Uiso 0.446(7) 1 calc R U P A 2
C97A C 0.5504(5) 0.4476(6) 0.1147(7) 0.119(3) Uani 0.446(7) 1 d G U P A 2
H97A H 0.585632 0.426661 0.123913 0.143 Uiso 0.446(7) 1 calc R U P A 2
C98A C 0.5248(6) 0.4828(7) 0.0611(6) 0.118(3) Uani 0.446(7) 1 d G U P A 2
H98A H 0.542446 0.485953 0.033718 0.142 Uiso 0.446(7) 1 calc R U P A 2
C99A C 0.4733(6) 0.5135(7) 0.0476(5) 0.120(3) Uani 0.446(7) 1 d G U P A 2
H99A H 0.455755 0.537528 0.011001 0.144 Uiso 0.446(7) 1 calc R U P A 2
Li1 Li 0.8051(3) 0.7553(4) 0.5441(3) 0.0365(15) Uani 1 1 d . . . . .
Li2 Li 0.6675(3) 0.5978(4) 0.3778(3) 0.0425(17) Uani 1 1 d . . . . .
Li3 Li 0.7482(4) 0.5107(4) 0.5705(4) 0.053(2) Uani 1 1 d . . . . .
Li4 Li 0.7433(3) 0.3593(4) 0.3927(3) 0.0372(15) Uani 1 1 d . . . . .

loop_
_atom_site_aniso_label
_atom_site_aniso_U_11
_atom_site_aniso_U_22
_atom_site_aniso_U_33
_atom_site_aniso_U_23
_atom_site_aniso_U_13
_atom_site_aniso_U_12
Pb1 0.03691(8) 0.02580(7) 0.03157(8) -0.00342(6) 0.01776(6) 0.00055(6)
Pb2 0.03377(8) 0.02348(7) 0.03251(8) -0.00055(6) 0.01777(6) -0.00081(5)
As1 0.0374(2) 0.0239(2) 0.0495(3) 0.00341(19) 0.0259(2) 0.00454(17)
As2 0.0380(2) 0.0462(3) 0.0381(3) 0.0003(2) 0.0204(2) 0.0039(2)
As3 0.0410(2) 0.0275(2) 0.0532(3) -0.0095(2) 0.0283(2) -0.00522(18)
As4 0.0392(2) 0.0286(2) 0.0430(3) 0.00441(19) 0.0193(2) 0.00411(18)
As5 0.0342(2) 0.0284(2) 0.0380(3) -0.00485(18) 0.01771(19) -0.00247(17)
As6 0.0361(2) 0.0295(2) 0.0452(3) 0.00185(19) 0.0231(2) -0.00062(18)
As7 0.0422(3) 0.0555(3) 0.0414(3) -0.0068(2) 0.0240(2) -0.0079(2)
As8 0.0472(3) 0.0341(2) 0.0659(3) -0.0161(2) 0.0388(3) -0.0086(2)
As9 0.0426(3) 0.0297(2) 0.0486(3) 0.0047(2) 0.0285(2) 0.00100(18)
As10 0.0361(2) 0.0280(2) 0.0376(2) -0.00200(18) 0.02238(19) -0.00004(17)
Fe1 0.0314(3) 0.0226(3) 0.0476(4) -0.0005(2) 0.0227(3) 0.0012(2)
Fe2 0.0364(3) 0.0296(3) 0.0450(4) -0.0062(3) 0.0274(3) -0.0046(2)
Si1 0.0475(7) 0.0422(7) 0.0349(6) 0.0094(5) 0.0209(5) 0.0108(5)
Si2 0.0351(5) 0.0263(5) 0.0352(6) 0.0057(4) 0.0181(5) 0.0042(4)
Si3 0.0398(6) 0.0298(5) 0.0379(6) 0.0066(5) 0.0205(5) 0.0068(4)
Si4 0.0348(5) 0.0250(5) 0.0321(6) 0.0014(4) 0.0175(4) 0.0015(4)
O1 0.0475(19) 0.061(2) 0.052(2) -0.0011(17) 0.0090(16) 0.0139(16)
O2 0.078(2) 0.0314(16) 0.0372(17) -0.0005(13) 0.0272(16) 0.0016(15)
C1 0.043(2) 0.0243(18) 0.035(2) 0.0013(16) 0.0226(18) 0.0028(15)
C98B 0.131(5) 0.108(5) 0.102(5) -0.028(4) 0.022(5) -0.018(4)
C99B 0.132(5) 0.108(6) 0.098(5) -0.031(4) 0.028(4) -0.007(5)
C1A 0.135(6) 0.114(6) 0.093(5) -0.031(5) 0.033(5) -0.012(5)
C1B 0.135(6) 0.112(6) 0.086(5) -0.030(5) 0.025(5) -0.012(5)
C1C 0.135(5) 0.114(6) 0.095(5) -0.026(5) 0.013(5) -0.020(5)
C97B 0.132(5) 0.107(6) 0.103(5) -0.026(4) 0.016(4) -0.021(4)
C2 0.0311(18) 0.0255(18) 0.034(2) 0.0028(15) 0.0203(16) 0.0016(14)
C3 0.0287(18) 0.0258(17) 0.0286(19) 0.0006(14) 0.0168(15) 0.0006(14)
C4 0.0323(18) 0.0255(17) 0.0241(18) 0.0018(14) 0.0147(15) 0.0047(14)
C5 0.049(3) 0.097(5) 0.043(3) 0.023(3) 0.013(2) -0.010(3)
C6 0.082(4) 0.057(3) 0.054(3) 0.020(3) 0.039(3) 0.033(3)
C7 0.053(3) 0.044(2) 0.039(2) 0.009(2) 0.025(2) 0.008(2)
C8 0.069(3) 0.050(3) 0.054(3) -0.002(2) 0.038(3) 0.005(2)
C9 0.068(3) 0.074(4) 0.043(3) 0.020(3) 0.031(3) 0.016(3)
C10 0.053(3) 0.057(3) 0.060(3) 0.004(3) 0.029(3) -0.005(2)
C11 0.043(2) 0.0232(18) 0.034(2) 0.0023(16) 0.0176(18) -0.0018(15)
C12 0.058(3) 0.036(2) 0.052(3) -0.005(2) 0.029(2) -0.008(2)
C13 0.072(4) 0.041(3) 0.077(4) -0.001(3) 0.036(3) -0.021(2)
C14 0.085(4) 0.024(2) 0.098(5) -0.004(3) 0.031(4) -0.011(2)
C15 0.087(4) 0.030(3) 0.126(6) -0.017(3) 0.054(4) 0.001(3)
C16 0.058(3) 0.030(2) 0.090(4) -0.011(2) 0.041(3) -0.003(2)
C17 0.037(2) 0.0217(17) 0.031(2) -0.0022(15) 0.0170(16) 0.0012(14)
C18 0.039(2) 0.048(2) 0.036(2) -0.0092(19) 0.0198(19) -0.0091(18)
C19 0.045(3) 0.059(3) 0.046(3) -0.009(2) 0.013(2) -0.015(2)
C20 0.057(3) 0.050(3) 0.040(3) -0.013(2) 0.012(2) -0.007(2)
C21 0.060(3) 0.074(4) 0.044(3) -0.025(3) 0.021(2) 0.006(3)
C22 0.037(2) 0.073(3) 0.044(3) -0.016(2) 0.020(2) 0.007(2)
C23 0.071(3) 0.056(3) 0.046(3) 0.015(2) 0.033(3) 0.021(3)
C24 0.038(2) 0.029(2) 0.069(3) 0.010(2) 0.031(2) 0.0039(16)
C25 0.036(2) 0.029(2) 0.046(3) 0.0029(18) 0.0170(19) 0.0031(16)
C26 0.043(2) 0.052(3) 0.061(3) -0.006(2) 0.028(2) 0.006(2)
C27 0.053(3) 0.043(3) 0.074(4) 0.022(3) 0.029(3) 0.021(2)
C28 0.035(2) 0.046(3) 0.077(4) -0.005(2) 0.019(2) -0.002(2)
C29 0.036(2) 0.035(2) 0.071(3) 0.006(2) 0.028(2) 0.0062(18)
C30 0.047(3) 0.027(2) 0.105(4) -0.010(2) 0.051(3) -0.0013(18)
C31 0.043(2) 0.038(2) 0.065(3) -0.012(2) 0.037(2) -0.0033(18)
C32 0.038(2) 0.032(2) 0.055(3) -0.0021(19) 0.031(2) -0.0045(16)
C33 0.030(2) 0.031(2) 0.064(3) -0.003(2) 0.025(2) -0.0004(16)
C34 0.047(3) 0.060(3) 0.104(5) 0.032(3) 0.027(3) 0.020(3)
C35 0.074(4) 0.030(2) 0.156(6) -0.022(3) 0.076(4) -0.005(2)
C36 0.069(3) 0.084(4) 0.066(4) -0.026(3) 0.047(3) -0.015(3)
C37 0.056(3) 0.036(2) 0.074(3) 0.004(2) 0.043(3) -0.002(2)
C38 0.040(2) 0.046(3) 0.062(3) -0.008(2) 0.017(2) -0.004(2)
C39 0.063(3) 0.057(3) 0.085(4) 0.016(3) 0.032(3) 0.019(3)
C40 0.059(4) 0.101(6) 0.111(6) 0.016(5) 0.026(4) 0.022(4)
C41 0.071(4) 0.099(6) 0.086(5) 0.013(4) -0.004(4) 0.008(4)
C42 0.063(4) 0.090(5) 0.051(3) -0.011(3) 0.006(3) 0.001(3)
C43 0.059(3) 0.066(3) 0.044(3) 0.013(2) 0.033(2) 0.026(2)
C44 0.066(3) 0.041(3) 0.065(3) 0.017(2) 0.027(3) -0.001(2)
C45 0.041(2) 0.043(2) 0.040(2) 0.0003(19) 0.0179(19) 0.0077(18)
C46 0.049(3) 0.080(4) 0.046(3) 0.010(3) 0.019(2) 0.022(3)
C47 0.038(2) 0.058(3) 0.048(3) -0.007(2) 0.020(2) 0.003(2)
C48 0.047(3) 0.051(3) 0.076(4) -0.018(3) 0.019(3) -0.005(2)
C49 0.0342(19) 0.0228(17) 0.038(2) 0.0031(16) 0.0200(17) 0.0030(14)
C50 0.0341(19) 0.0220(17) 0.037(2) 0.0007(15) 0.0219(17) 0.0008(14)
C51 0.043(2) 0.0233(18) 0.040(2) 0.0002(16) 0.0239(18) 0.0023(15)
C52 0.048(3) 0.028(2) 0.092(4) -0.001(2) 0.045(3) 0.0005(18)
C53 0.071(3) 0.026(2) 0.102(4) -0.008(2) 0.057(3) -0.009(2)
C54 0.072(3) 0.023(2) 0.074(4) 0.000(2) 0.046(3) 0.008(2)
C55 0.049(3) 0.037(2) 0.051(3) -0.008(2) 0.030(2) 0.0049(19)
C56 0.037(2) 0.032(2) 0.044(2) -0.0052(18) 0.0237(19) 0.0010(16)
C57 0.0292(18) 0.0253(18) 0.038(2) -0.0027(16) 0.0199(16) -0.0024(14)
C58 0.047(2) 0.0228(18) 0.033(2) -0.0023(16) 0.0186(18) 0.0008(16)
C59 0.053(3) 0.046(3) 0.056(3) -0.018(2) 0.026(2) -0.012(2)
C60 0.071(4) 0.049(3) 0.055(3) -0.025(3) 0.013(3) -0.011(3)
C61 0.104(5) 0.048(3) 0.046(3) -0.019(2) 0.030(3) -0.008(3)
C62 0.085(4) 0.062(3) 0.059(3) -0.014(3) 0.047(3) -0.003(3)
C63 0.053(3) 0.046(3) 0.051(3) -0.013(2) 0.032(2) -0.005(2)
C64 0.0330(19) 0.0262(18) 0.033(2) 0.0008(15) 0.0201(16) 0.0002(14)
C65 0.055(3) 0.039(2) 0.040(3) 0.003(2) 0.016(2) -0.004(2)
C66 0.042(2) 0.031(2) 0.043(2) 0.0055(18) 0.0246(19) 0.0032(16)
C67 0.043(2) 0.032(2) 0.037(2) 0.0046(17) 0.0238(19) 0.0034(17)
C68 0.060(3) 0.049(3) 0.072(4) 0.030(3) 0.035(3) 0.009(2)
C69 0.062(3) 0.063(3) 0.054(3) -0.008(2) 0.041(3) -0.003(2)
C70 0.044(2) 0.048(3) 0.045(3) 0.003(2) 0.027(2) -0.0078(19)
C71 0.035(2) 0.044(2) 0.048(3) -0.008(2) 0.028(2) -0.0053(18)
C72 0.039(2) 0.035(2) 0.046(3) -0.0083(18) 0.0293(19) -0.0018(17)
C73 0.043(2) 0.037(2) 0.058(3) -0.001(2) 0.037(2) -0.0045(18)
C74 0.044(2) 0.038(2) 0.080(4) -0.015(2) 0.045(3) -0.0102(19)
C75 0.038(2) 0.050(3) 0.061(3) -0.022(2) 0.032(2) -0.0095(19)
C76 0.045(3) 0.049(3) 0.059(3) 0.000(2) 0.028(2) 0.006(2)
C77 0.059(3) 0.045(3) 0.053(3) -0.015(2) 0.036(2) -0.009(2)
C78 0.072(3) 0.048(3) 0.079(4) 0.015(3) 0.055(3) 0.005(2)
C79 0.071(4) 0.045(3) 0.113(5) -0.028(3) 0.062(4) -0.024(3)
C80 0.049(3) 0.088(4) 0.069(4) -0.039(3) 0.031(3) -0.015(3)
C81 0.121(5) 0.057(4) 0.053(4) 0.001(3) 0.041(4) -0.012(3)
C82 0.093(5) 0.107(6) 0.050(4) 0.029(4) 0.014(3) -0.011(4)
C83 0.112(6) 0.070(5) 0.075(5) 0.001(4) -0.001(4) 0.005(4)
C84 0.084(4) 0.043(3) 0.055(3) 0.006(2) 0.031(3) 0.008(3)
C85 0.123(6) 0.090(6) 0.072(5) 0.024(4) 0.041(5) 0.018(5)
C86 0.108(6) 0.094(6) 0.106(6) 0.043(5) 0.047(5) 0.043(5)
C87 0.060(4) 0.142(8) 0.095(6) -0.016(5) 0.032(4) 0.006(4)
C88 0.070(4) 0.116(7) 0.101(6) 0.037(5) 0.043(4) -0.002(4)
C89 0.062(4) 0.090(5) 0.092(5) 0.022(4) 0.029(4) 0.005(3)
C90 0.110(6) 0.072(5) 0.097(6) 0.014(4) 0.035(5) 0.007(4)
C94A 0.106(4) 0.055(3) 0.074(4) 0.006(3) 0.056(3) 0.014(3)
C95A 0.100(4) 0.051(3) 0.074(4) 0.013(3) 0.056(3) 0.007(3)
C96A 0.105(4) 0.050(3) 0.074(4) 0.011(3) 0.056(3) 0.018(3)
C91A 0.104(4) 0.058(3) 0.076(4) 0.015(3) 0.057(3) 0.018(3)
C92A 0.098(4) 0.052(3) 0.080(4) 0.015(3) 0.053(3) 0.008(3)
C93A 0.106(4) 0.050(3) 0.075(4) 0.009(3) 0.052(3) 0.011(3)
C94B 0.101(4) 0.052(4) 0.077(4) 0.013(3) 0.053(4) 0.012(3)
C95B 0.107(4) 0.050(4) 0.078(4) 0.012(3) 0.050(4) 0.007(4)
C96B 0.105(4) 0.049(3) 0.079(4) 0.012(3) 0.049(4) 0.017(3)
C91B 0.103(4) 0.057(3) 0.080(4) 0.008(3) 0.053(4) 0.016(3)
C92B 0.100(4) 0.054(3) 0.079(4) 0.014(3) 0.052(3) 0.011(3)
C93B 0.102(4) 0.052(4) 0.078(4) 0.012(3) 0.056(4) 0.009(3)
C100 0.131(6) 0.109(6) 0.101(5) -0.028(5) 0.024(5) -0.011(5)
C101 0.133(5) 0.111(6) 0.095(5) -0.034(5) 0.021(4) -0.012(4)
C102 0.131(5) 0.109(6) 0.095(5) -0.032(5) 0.019(4) -0.012(4)
C97A 0.127(6) 0.105(6) 0.100(5) -0.033(5) 0.017(5) -0.022(5)
C98A 0.127(6) 0.104(6) 0.101(5) -0.030(5) 0.021(5) -0.023(5)
C99A 0.131(6) 0.107(6) 0.100(5) -0.029(5) 0.021(5) -0.018(5)
Li1 0.041(4) 0.034(4) 0.039(4) -0.006(3) 0.021(3) 0.001(3)
Li2 0.048(4) 0.038(4) 0.042(4) 0.001(3) 0.018(3) 0.003(3)
Li3 0.085(6) 0.035(4) 0.049(5) 0.010(4) 0.036(4) 0.015(4)
Li4 0.037(4) 0.040(4) 0.042(4) -0.006(3) 0.023(3) -0.003(3)

loop_
_atom_type_symbol
_atom_type_description
_atom_type_scat_dispersion_real
_atom_type_scat_dispersion_imag
_atom_type_scat_source
C C 0.0137 0.0067 'International Tables Vol C Tables 4.2.6.8 and 6.1.1.4'
H H 0.0000 0.0000 'International Tables Vol C Tables 4.2.6.8 and 6.1.1.4'
As As -1.2701 0.7845 'International Tables Vol C Tables 4.2.6.8 and 6.1.1.4'
Fe Fe -0.2673 2.5550 'International Tables Vol C Tables 4.2.6.8 and 6.1.1.4'
Li Li 0.0011 0.0002 'International Tables Vol C Tables 4.2.6.8 and 6.1.1.4'
O O 0.0389 0.0241 'International Tables Vol C Tables 4.2.6.8 and 6.1.1.4'
Pb Pb -4.4950 6.8412 'International Tables Vol C Tables 4.2.6.8 and 6.1.1.4'
Si Si 0.2153 0.2529 'International Tables Vol C Tables 4.2.6.8 and 6.1.1.4'

loop_
_geom_angle_atom_site_label_1
_geom_angle_atom_site_label_2
_geom_angle_atom_site_label_3
_geom_angle
_geom_angle_site_symmetry_1
_geom_angle_site_symmetry_3
_geom_angle_publ_flag
C1 Pb1 As5 90.15(9) . . ?
C1 Pb1 Li1 53.81(17) . . ?
C4 Pb1 As5 97.42(8) . . ?
C4 Pb1 C1 76.73(13) . . ?
C4 Pb1 Li1 52.50(17) . . ?
Li1 Pb1 As5 55.05(14) . . ?
C49 Pb2 As10 89.53(9) . . ?
C49 Pb2 C64 76.67(13) . . ?
C49 Pb2 Li4 54.94(17) . . ?
C64 Pb2 As10 96.57(8) . . ?
C64 Pb2 Li4 51.50(16) . . ?
Li4 Pb2 As10 54.19(13) . . ?
As2 As1 Li3 118.0(2) . . ?
As5 As1 As2 107.82(2) . . ?
As5 As1 Li3 102.83(18) . . ?
Fe1 As1 As2 62.28(2) . . ?
Fe1 As1 As5 97.35(2) . . ?
Fe1 As1 Li3 158.09(19) . . ?
As1 As2 Fe1 58.27(2) . . ?
As1 As2 Li1 78.49(13) . . ?
As3 As2 As1 99.60(2) . . ?
As3 As2 Fe1 60.46(2) . . ?
As3 As2 Li1 57.57(13) . . ?
Fe1 As2 Li1 92.32(14) . . ?
As2 As3 As4 100.23(2) . . ?
As2 As3 Fe1 61.59(2) . . ?
As2 As3 Li1 72.75(16) . . ?
As4 As3 Fe1 59.55(2) . . ?
As4 As3 Li1 72.24(16) . . ?
Fe1 As3 Li1 101.99(15) . . ?
As3 As4 As5 107.67(2) . . ?
As3 As4 Fe1 60.94(2) . . ?
As3 As4 Li1 57.40(13) . . ?
As5 As4 Li1 57.92(13) . . ?
Fe1 As4 As5 95.21(2) . . ?
Fe1 As4 Li1 93.63(14) . . ?
As1 As5 Pb1 120.24(2) . . ?
As1 As5 As4 82.88(2) . . ?
As1 As5 Li1 85.13(15) . . ?
As1 As5 Li2 108.13(17) . . ?
As4 As5 Pb1 122.605(19) . . ?
As4 As5 Li1 71.08(15) . . ?
As4 As5 Li2 112.68(16) . . ?
Li1 As5 Pb1 61.05(14) . . ?
Li2 As5 Pb1 108.06(17) . . ?
Li2 As5 Li1 166.4(2) . . ?
As7 As6 Li2 114.77(16) . . ?
As10 As6 As7 108.04(2) . . ?
As10 As6 Li2 101.78(16) . . ?
Fe2 As6 As7 62.40(2) . . ?
Fe2 As6 As10 96.69(2) . . ?
Fe2 As6 Li2 161.05(16) . . ?
As6 As7 Fe2 58.18(2) . . ?
As6 As7 Li4 77.51(13) . . ?
As8 As7 As6 100.00(3) . . ?
As8 As7 Fe2 60.58(2) . . ?
As8 As7 Li4 58.36(14) . . ?
Fe2 As7 Li4 91.79(13) . . ?
As7 As8 As9 100.18(2) . . ?
As7 As8 Fe2 61.83(2) . . ?
As7 As8 Li4 72.77(16) . . ?
As9 As8 Fe2 59.27(2) . . ?
As9 As8 Li4 70.89(15) . . ?
Fe2 As8 Li4 100.84(15) . . ?
As8 As9 As10 108.22(2) . . ?
As8 As9 Li4 58.74(14) . . ?
As10 As9 Li4 57.49(14) . . ?
Fe2 As9 As8 61.02(2) . . ?
Fe2 As9 As10 94.91(2) . . ?
Fe2 As9 Li4 94.35(14) . . ?
As6 As10 Pb2 120.75(2) . . ?
As6 As10 As9 83.36(2) . . ?
As6 As10 Li3 100.1(2) . . ?
As6 As10 Li4 85.39(16) . . ?
As9 As10 Pb2 123.338(19) . . ?
As9 As10 Li3 106.53(19) . . ?
As9 As10 Li4 71.30(15) . . ?
Li3 As10 Pb2 116.4(2) . . ?
Li3 As10 Li4 173.9(2) . . ?
Li4 As10 Pb2 61.98(14) . . ?
As1 Fe1 As2 59.45(2) . . ?
As1 Fe1 As3 98.66(2) . . ?
As1 Fe1 As4 84.30(2) . . ?
As3 Fe1 As2 57.95(2) . . ?
As4 Fe1 As2 97.71(2) . . ?
As4 Fe1 As3 59.50(2) . . ?
C29 Fe1 As1 139.03(13) . . ?
C29 Fe1 As2 159.24(14) . . ?
C29 Fe1 As3 115.83(12) . . ?
C29 Fe1 As4 94.32(14) . . ?
C29 Fe1 C30 39.1(2) . . ?
C29 Fe1 C31 66.51(19) . . ?
C30 Fe1 As1 161.31(13) . . ?
C30 Fe1 As2 120.15(16) . . ?
C30 Fe1 As3 95.50(12) . . ?
C30 Fe1 As4 113.53(15) . . ?
C31 Fe1 As1 123.25(13) . . ?
C31 Fe1 As2 95.93(13) . . ?
C31 Fe1 As3 109.64(12) . . ?
C31 Fe1 As4 152.40(13) . . ?
C31 Fe1 C30 39.32(19) . . ?
C32 Fe1 As1 95.28(11) . . ?
C32 Fe1 As2 107.27(13) . . ?
C32 Fe1 As3 148.31(13) . . ?
C32 Fe1 As4 150.75(13) . . ?
C32 Fe1 C29 67.03(18) . . ?
C32 Fe1 C30 66.51(16) . . ?
C32 Fe1 C31 40.18(16) . . ?
C33 Fe1 As1 102.62(11) . . ?
C33 Fe1 As2 144.95(13) . . ?
C33 Fe1 As3 155.68(12) . . ?
C33 Fe1 As4 110.93(14) . . ?
C33 Fe1 C29 40.05(16) . . ?
C33 Fe1 C30 66.73(17) . . ?
C33 Fe1 C31 67.69(18) . . ?
C33 Fe1 C32 40.52(18) . . ?
As6 Fe2 As7 59.42(2) . . ?
As6 Fe2 As8 98.76(2) . . ?
As6 Fe2 As9 84.65(2) . . ?
As8 Fe2 As7 57.59(2) . . ?
As9 Fe2 As7 97.58(2) . . ?
As9 Fe2 As8 59.72(2) . . ?
C71 Fe2 As6 94.59(12) . . ?
C71 Fe2 As7 107.18(12) . . ?
C71 Fe2 As8 148.27(13) . . ?
C71 Fe2 As9 150.77(13) . . ?
C71 Fe2 C73 67.25(17) . . ?
C71 Fe2 C74 66.60(17) . . ?
C71 Fe2 C75 39.73(16) . . ?
C72 Fe2 As6 102.12(11) . . ?
C72 Fe2 As7 145.16(13) . . ?
C72 Fe2 As8 156.01(12) . . ?
C72 Fe2 As9 110.55(13) . . ?
C72 Fe2 C71 40.97(17) . . ?
C72 Fe2 C73 39.83(16) . . ?
C72 Fe2 C74 66.58(16) . . ?
C72 Fe2 C75 67.21(17) . . ?
C73 Fe2 As6 138.45(12) . . ?
C73 Fe2 As7 159.80(13) . . ?
C73 Fe2 As8 116.42(12) . . ?
C73 Fe2 As9 94.19(13) . . ?
C73 Fe2 C74 39.04(18) . . ?
C73 Fe2 C75 66.06(19) . . ?
C74 Fe2 As6 160.82(14) . . ?
C74 Fe2 As7 120.78(14) . . ?
C74 Fe2 As8 96.07(11) . . ?
C74 Fe2 As9 113.48(15) . . ?
C75 Fe2 As6 123.00(15) . . ?
C75 Fe2 As7 96.91(13) . . ?
C75 Fe2 As8 110.37(12) . . ?
C75 Fe2 As9 152.35(14) . . ?
C75 Fe2 C74 39.2(2) . . ?
C1 Si1 C5 109.0(2) . . ?
C1 Si1 C7 112.33(19) . . ?
C5 Si1 C7 105.7(2) . . ?
C6 Si1 C1 113.0(2) . . ?
C6 Si1 C5 105.8(3) . . ?
C6 Si1 C7 110.5(2) . . ?
C4 Si2 C23 115.31(19) . . ?
C4 Si2 C24 104.69(19) . . ?
C4 Si2 C25 112.54(17) . . ?
C23 Si2 C24 107.2(2) . . ?
C23 Si2 C25 109.2(2) . . ?
C24 Si2 C25 107.43(18) . . ?
C43 Si3 C45 106.8(2) . . ?
C43 Si3 C49 107.13(19) . . ?
C44 Si3 C43 106.9(2) . . ?
C44 Si3 C45 109.0(2) . . ?
C44 Si3 C49 114.3(2) . . ?
C49 Si3 C45 112.16(18) . . ?
C64 Si4 C66 105.30(17) . . ?
C64 Si4 C67 113.03(17) . . ?
C65 Si4 C64 115.34(19) . . ?
C65 Si4 C66 105.4(2) . . ?
C65 Si4 C67 109.5(2) . . ?
C66 Si4 C67 107.66(18) . . ?
C39 O1 C42 107.6(4) . . ?
C39 O1 Li2 126.1(4) . . ?
C42 O1 Li2 124.4(4) . . ?
C81 O2 C84 106.1(4) . . ?
C81 O2 Li3 119.2(4) . . ?
C84 O2 Li3 127.7(4) . . ?
Pb1 C1 Li1 73.90(19) . . ?
Si1 C1 Pb1 117.86(19) . . ?
Si1 C1 Li1 126.1(3) . . ?
C2 C1 Pb1 110.2(3) . . ?
C2 C1 Si1 131.5(3) . . ?
C2 C1 Li1 72.6(3) . . ?
C99B C98B H98B 120.0 . . ?
C99B C98B C97B 120.0 . . ?
C97B C98B H98B 120.0 . . ?
C98B C99B H99B 120.0 . . ?
C98B C99B C1A 120.0 . . ?
C1A C99B H99B 120.0 . . ?
C99B C1A H1A 120.0 . . ?
C1B C1A C99B 120.0 . . ?
C1B C1A H1A 120.0 . . ?
C1A C1B H1B 120.0 . . ?
C1A C1B C1C 120.0 . . ?
C1C C1B H1B 120.0 . . ?
C1B C1C H1C 120.0 . . ?
C1B C1C C97B 120.0 . . ?
C97B C1C H1C 120.0 . . ?
C98B C97B H97B 120.0 . . ?
C1C C97B C98B 120.0 . . ?
C1C C97B H97B 120.0 . . ?
C1 C2 C3 121.0(3) . . ?
C1 C2 C11 124.4(3) . . ?
C1 C2 Li1 74.6(3) . . ?
C3 C2 Li1 70.8(3) . . ?
C11 C2 C3 114.6(3) . . ?
C11 C2 Li1 127.0(3) . . ?
C2 C3 Li1 71.5(3) . . ?
C4 C3 C2 120.2(3) . . ?
C4 C3 C17 123.2(3) . . ?
C4 C3 Li1 72.4(3) . . ?
C17 C3 C2 116.6(3) . . ?
C17 C3 Li1 125.4(3) . . ?
Pb1 C4 Li1 75.0(2) . . ?
Si2 C4 Pb1 119.53(18) . . ?
Si2 C4 Li1 128.1(2) . . ?
C3 C4 Pb1 110.0(2) . . ?
C3 C4 Si2 129.2(3) . . ?
C3 C4 Li1 73.8(3) . . ?
Si1 C5 H5A 109.5 . . ?
Si1 C5 H5B 109.5 . . ?
Si1 C5 H5C 109.5 . . ?
H5A C5 H5B 109.5 . . ?
H5A C5 H5C 109.5 . . ?
H5B C5 H5C 109.5 . . ?
Si1 C6 H6A 109.5 . . ?
Si1 C6 H6B 109.5 . . ?
Si1 C6 H6C 109.5 . . ?
H6A C6 H6B 109.5 . . ?
H6A C6 H6C 109.5 . . ?
H6B C6 H6C 109.5 . . ?
C8 C7 Si1 111.1(3) . . ?
C9 C7 Si1 108.9(3) . . ?
C9 C7 C8 107.9(4) . . ?
C10 C7 Si1 111.4(3) . . ?
C10 C7 C8 109.4(4) . . ?
C10 C7 C9 108.1(4) . . ?
C7 C8 H8A 109.5 . . ?
C7 C8 H8B 109.5 . . ?
C7 C8 H8C 109.5 . . ?
H8A C8 H8B 109.5 . . ?
H8A C8 H8C 109.5 . . ?
H8B C8 H8C 109.5 . . ?
C7 C9 H9A 109.5 . . ?
C7 C9 H9B 109.5 . . ?
C7 C9 H9C 109.5 . . ?
H9A C9 H9B 109.5 . . ?
H9A C9 H9C 109.5 . . ?
H9B C9 H9C 109.5 . . ?
C7 C10 H10A 109.5 . . ?
C7 C10 H10B 109.5 . . ?
C7 C10 H10C 109.5 . . ?
H10A C10 H10B 109.5 . . ?
H10A C10 H10C 109.5 . . ?
H10B C10 H10C 109.5 . . ?
C12 C11 C2 120.4(4) . . ?
C12 C11 C16 118.2(4) . . ?
C16 C11 C2 121.4(4) . . ?
C11 C12 H12 119.5 . . ?
C11 C12 C13 121.0(4) . . ?
C13 C12 H12 119.5 . . ?
C12 C13 H13 120.0 . . ?
C14 C13 C12 120.0(5) . . ?
C14 C13 H13 120.0 . . ?
C13 C14 H14 120.1 . . ?
C13 C14 C15 119.7(5) . . ?
C15 C14 H14 120.1 . . ?
C14 C15 H15 120.4 . . ?
C16 C15 C14 119.2(5) . . ?
C16 C15 H15 120.4 . . ?
C11 C16 C15 121.9(5) . . ?
C11 C16 H16 119.1 . . ?
C15 C16 H16 119.1 . . ?
C18 C17 C3 120.1(3) . . ?
C22 C17 C3 122.0(4) . . ?
C22 C17 C18 117.9(4) . . ?
C17 C18 H18 119.4 . . ?
C19 C18 C17 121.1(4) . . ?
C19 C18 H18 119.4 . . ?
C18 C19 H19 119.9 . . ?
C20 C19 C18 120.1(4) . . ?
C20 C19 H19 119.9 . . ?
C19 C20 H20 120.4 . . ?
C21 C20 C19 119.1(4) . . ?
C21 C20 H20 120.4 . . ?
C20 C21 H21 119.4 . . ?
C20 C21 C22 121.3(5) . . ?
C22 C21 H21 119.4 . . ?
C17 C22 H22 119.8 . . ?
C21 C22 C17 120.4(4) . . ?
C21 C22 H22 119.8 . . ?
Si2 C23 H23A 109.5 . . ?
Si2 C23 H23B 109.5 . . ?
Si2 C23 H23C 109.5 . . ?
H23A C23 H23B 109.5 . . ?
H23A C23 H23C 109.5 . . ?
H23B C23 H23C 109.5 . . ?
Si2 C24 H24A 109.5 . . ?
Si2 C24 H24B 109.5 . . ?
Si2 C24 H24C 109.5 . . ?
H24A C24 H24B 109.5 . . ?
H24A C24 H24C 109.5 . . ?
H24B C24 H24C 109.5 . . ?
C26 C25 Si2 111.4(3) . . ?
C26 C25 C27 108.8(4) . . ?
C26 C25 C28 107.4(4) . . ?
C27 C25 Si2 108.2(3) . . ?
C28 C25 Si2 112.2(3) . . ?
C28 C25 C27 108.8(4) . . ?
C25 C26 H26A 109.5 . . ?
C25 C26 H26B 109.5 . . ?
C25 C26 H26C 109.5 . . ?
H26A C26 H26B 109.5 . . ?
H26A C26 H26C 109.5 . . ?
H26B C26 H26C 109.5 . . ?
C25 C27 H27A 109.5 . . ?
C25 C27 H27B 109.5 . . ?
C25 C27 H27C 109.5 . . ?
H27A C27 H27B 109.5 . . ?
H27A C27 H27C 109.5 . . ?
H27B C27 H27C 109.5 . . ?
C25 C28 H28A 109.5 . . ?
C25 C28 H28B 109.5 . . ?
C25 C28 H28C 109.5 . . ?
H28A C28 H28B 109.5 . . ?
H28A C28 H28C 109.5 . . ?
H28B C28 H28C 109.5 . . ?
C30 C29 Fe1 71.5(3) . . ?
C30 C29 C33 108.2(4) . . ?
C30 C29 C34 126.1(4) . . ?
C33 C29 Fe1 68.0(2) . . ?
C33 C29 C34 125.5(5) . . ?
C34 C29 Fe1 129.8(3) . . ?
C29 C30 Fe1 69.4(2) . . ?
C29 C30 C31 108.8(4) . . ?
C29 C30 C35 126.1(5) . . ?
C31 C30 Fe1 69.9(2) . . ?
C31 C30 C35 124.9(5) . . ?
C35 C30 Fe1 130.3(3) . . ?
C30 C31 Fe1 70.8(3) . . ?
C30 C31 C32 106.7(4) . . ?
C30 C31 C36 126.3(5) . . ?
C32 C31 Fe1 67.7(2) . . ?
C32 C31 C36 126.9(5) . . ?
C36 C31 Fe1 128.8(3) . . ?
C31 C32 Fe1 72.1(2) . . ?
C31 C32 C37 125.3(4) . . ?
C33 C32 Fe1 69.4(2) . . ?
C33 C32 C31 108.6(4) . . ?
C33 C32 C37 126.0(4) . . ?
C37 C32 Fe1 127.0(3) . . ?
C29 C33 Fe1 71.9(2) . . ?
C29 C33 C32 107.7(4) . . ?
C29 C33 C38 126.3(5) . . ?
C32 C33 Fe1 70.1(2) . . ?
C32 C33 C38 125.8(4) . . ?
C38 C33 Fe1 127.7(3) . . ?
C29 C34 H34A 109.5 . . ?
C29 C34 H34B 109.5 . . ?
C29 C34 H34C 109.5 . . ?
H34A C34 H34B 109.5 . . ?
H34A C34 H34C 109.5 . . ?
H34B C34 H34C 109.5 . . ?
C30 C35 H35A 109.5 . . ?
C30 C35 H35B 109.5 . . ?
C30 C35 H35C 109.5 . . ?
H35A C35 H35B 109.5 . . ?
H35A C35 H35C 109.5 . . ?
H35B C35 H35C 109.5 . . ?
C31 C36 H36A 109.5 . . ?
C31 C36 H36B 109.5 . . ?
C31 C36 H36C 109.5 . . ?
H36A C36 H36B 109.5 . . ?
H36A C36 H36C 109.5 . . ?
H36B C36 H36C 109.5 . . ?
C32 C37 H37A 109.5 . . ?
C32 C37 H37B 109.5 . . ?
C32 C37 H37C 109.5 . . ?
H37A C37 H37B 109.5 . . ?
H37A C37 H37C 109.5 . . ?
H37B C37 H37C 109.5 . . ?
C33 C38 H38A 109.5 . . ?
C33 C38 H38B 109.5 . . ?
C33 C38 H38C 109.5 . . ?
H38A C38 H38B 109.5 . . ?
H38A C38 H38C 109.5 . . ?
H38B C38 H38C 109.5 . . ?
O1 C39 H39A 110.7 . . ?
O1 C39 H39B 110.7 . . ?
O1 C39 C40 105.0(5) . . ?
H39A C39 H39B 108.8 . . ?
C40 C39 H39A 110.7 . . ?
C40 C39 H39B 110.7 . . ?
C39 C40 H40A 110.9 . . ?
C39 C40 H40B 110.9 . . ?
C39 C40 C41 104.2(6) . . ?
H40A C40 H40B 108.9 . . ?
C41 C40 H40A 110.9 . . ?
C41 C40 H40B 110.9 . . ?
C40 C41 H41A 110.4 . . ?
C40 C41 H41B 110.4 . . ?
H41A C41 H41B 108.6 . . ?
C42 C41 C40 106.4(6) . . ?
C42 C41 H41A 110.4 . . ?
C42 C41 H41B 110.4 . . ?
O1 C42 C41 105.8(5) . . ?
O1 C42 H42A 110.6 . . ?
O1 C42 H42B 110.6 . . ?
C41 C42 H42A 110.6 . . ?
C41 C42 H42B 110.6 . . ?
H42A C42 H42B 108.7 . . ?
Si3 C43 H43A 109.5 . . ?
Si3 C43 H43B 109.5 . . ?
Si3 C43 H43C 109.5 . . ?
H43A C43 H43B 109.5 . . ?
H43A C43 H43C 109.5 . . ?
H43B C43 H43C 109.5 . . ?
Si3 C44 H44A 109.5 . . ?
Si3 C44 H44B 109.5 . . ?
Si3 C44 H44C 109.5 . . ?
H44A C44 H44B 109.5 . . ?
H44A C44 H44C 109.5 . . ?
H44B C44 H44C 109.5 . . ?
C46 C45 Si3 107.7(3) . . ?
C47 C45 Si3 113.1(3) . . ?
C47 C45 C46 108.4(4) . . ?
C47 C45 C48 108.2(4) . . ?
C48 C45 Si3 110.7(3) . . ?
C48 C45 C46 108.6(4) . . ?
C45 C46 H46A 109.5 . . ?
C45 C46 H46B 109.5 . . ?
C45 C46 H46C 109.5 . . ?
H46A C46 H46B 109.5 . . ?
H46A C46 H46C 109.5 . . ?
H46B C46 H46C 109.5 . . ?
C45 C47 H47A 109.5 . . ?
C45 C47 H47B 109.5 . . ?
C45 C47 H47C 109.5 . . ?
H47A C47 H47B 109.5 . . ?
H47A C47 H47C 109.5 . . ?
H47B C47 H47C 109.5 . . ?
C45 C48 H48A 109.5 . . ?
C45 C48 H48B 109.5 . . ?
C45 C48 H48C 109.5 . . ?
H48A C48 H48B 109.5 . . ?
H48A C48 H48C 109.5 . . ?
H48B C48 H48C 109.5 . . ?
Pb2 C49 Li4 73.65(19) . . ?
Si3 C49 Pb2 117.92(19) . . ?
Si3 C49 Li4 128.7(2) . . ?
C50 C49 Pb2 110.6(3) . . ?
C50 C49 Si3 131.0(3) . . ?
C50 C49 Li4 70.5(3) . . ?
C49 C50 C51 121.6(3) . . ?
C49 C50 C57 120.9(3) . . ?
C49 C50 Li4 77.2(3) . . ?
C51 C50 C57 117.4(3) . . ?
C51 C50 Li4 123.8(3) . . ?
C57 C50 Li4 69.3(3) . . ?
C52 C51 C50 122.1(3) . . ?
C52 C51 C56 118.3(4) . . ?
C56 C51 C50 119.3(3) . . ?
C51 C52 H52 119.4 . . ?
C51 C52 C53 121.3(4) . . ?
C53 C52 H52 119.4 . . ?
C52 C53 H53 120.2 . . ?
C54 C53 C52 119.6(4) . . ?
C54 C53 H53 120.2 . . ?
C53 C54 H54 119.9 . . ?
C55 C54 C53 120.2(4) . . ?
C55 C54 H54 119.9 . . ?
C54 C55 H55 120.1 . . ?
C54 C55 C56 119.9(4) . . ?
C56 C55 H55 120.1 . . ?
C51 C56 C55 120.5(4) . . ?
C51 C56 H56 119.8 . . ?
C55 C56 H56 119.8 . . ?
C50 C57 Li4 72.8(3) . . ?
C58 C57 C50 117.4(3) . . ?
C58 C57 Li4 126.2(3) . . ?
C64 C57 C50 120.5(3) . . ?
C64 C57 C58 122.1(3) . . ?
C64 C57 Li4 72.7(3) . . ?
C59 C58 C57 121.0(4) . . ?
C63 C58 C57 121.2(4) . . ?
C63 C58 C59 117.8(4) . . ?
C58 C59 H59 119.6 . . ?
C60 C59 C58 120.8(5) . . ?
C60 C59 H59 119.6 . . ?
C59 C60 H60 120.1 . . ?
C61 C60 C59 119.8(5) . . ?
C61 C60 H60 120.1 . . ?
C60 C61 H61 120.1 . . ?
C62 C61 C60 119.9(5) . . ?
C62 C61 H61 120.1 . . ?
C61 C62 H62 119.4 . . ?
C61 C62 C63 121.2(5) . . ?
C63 C62 H62 119.4 . . ?
C58 C63 H63 119.8 . . ?
C62 C63 C58 120.4(5) . . ?
C62 C63 H63 119.8 . . ?
Si4 C64 Pb2 118.24(18) . . ?
Si4 C64 Li4 127.8(3) . . ?
C57 C64 Pb2 109.8(3) . . ?
C57 C64 Si4 130.6(3) . . ?
C57 C64 Li4 73.1(3) . . ?
Li4 C64 Pb2 76.1(2) . . ?
Si4 C65 H65A 109.5 . . ?
Si4 C65 H65B 109.5 . . ?
Si4 C65 H65C 109.5 . . ?
H65A C65 H65B 109.5 . . ?
H65A C65 H65C 109.5 . . ?
H65B C65 H65C 109.5 . . ?
Si4 C66 H66A 109.5 . . ?
Si4 C66 H66B 109.5 . . ?
Si4 C66 H66C 109.5 . . ?
H66A C66 H66B 109.5 . . ?
H66A C66 H66C 109.5 . . ?
H66B C66 H66C 109.5 . . ?
C68 C67 Si4 108.5(3) . . ?
C69 C67 Si4 111.4(3) . . ?
C69 C67 C68 108.5(4) . . ?
C69 C67 C70 109.3(4) . . ?
C70 C67 Si4 110.7(3) . . ?
C70 C67 C68 108.5(4) . . ?
C67 C68 H68A 109.5 . . ?
C67 C68 H68B 109.5 . . ?
C67 C68 H68C 109.5 . . ?
H68A C68 H68B 109.5 . . ?
H68A C68 H68C 109.5 . . ?
H68B C68 H68C 109.5 . . ?
C67 C69 H69A 109.5 . . ?
C67 C69 H69B 109.5 . . ?
C67 C69 H69C 109.5 . . ?
H69A C69 H69B 109.5 . . ?
H69A C69 H69C 109.5 . . ?
H69B C69 H69C 109.5 . . ?
C67 C70 H70A 109.5 . . ?
C67 C70 H70B 109.5 . . ?
C67 C70 H70C 109.5 . . ?
H70A C70 H70B 109.5 . . ?
H70A C70 H70C 109.5 . . ?
H70B C70 H70C 109.5 . . ?
C72 C71 Fe2 69.1(2) . . ?
C72 C71 C76 126.5(4) . . ?
C75 C71 Fe2 72.0(2) . . ?
C75 C71 C72 107.4(4) . . ?
C75 C71 C76 125.9(4) . . ?
C76 C71 Fe2 128.0(3) . . ?
C71 C72 Fe2 69.9(2) . . ?
C71 C72 C77 126.2(4) . . ?
C73 C72 Fe2 72.3(2) . . ?
C73 C72 C71 107.9(4) . . ?
C73 C72 C77 125.8(4) . . ?
C77 C72 Fe2 126.7(3) . . ?
C72 C73 Fe2 67.8(2) . . ?
C72 C73 C74 108.3(4) . . ?
C72 C73 C78 125.7(4) . . ?
C74 C73 Fe2 71.6(2) . . ?
C74 C73 C78 125.9(4) . . ?
C78 C73 Fe2 129.6(3) . . ?
C73 C74 Fe2 69.3(2) . . ?
C73 C74 C75 107.9(4) . . ?
C73 C74 C79 125.7(5) . . ?
C75 C74 Fe2 69.3(2) . . ?
C75 C74 C79 126.3(5) . . ?
C79 C74 Fe2 130.8(3) . . ?
C71 C75 Fe2 68.3(2) . . ?
C71 C75 C74 108.4(4) . . ?
C71 C75 C80 126.6(5) . . ?
C74 C75 Fe2 71.5(3) . . ?
C74 C75 C80 124.9(5) . . ?
C80 C75 Fe2 128.8(3) . . ?
C71 C76 H76A 109.5 . . ?
C71 C76 H76B 109.5 . . ?
C71 C76 H76C 109.5 . . ?
H76A C76 H76B 109.5 . . ?
H76A C76 H76C 109.5 . . ?
H76B C76 H76C 109.5 . . ?
C72 C77 H77A 109.5 . . ?
C72 C77 H77B 109.5 . . ?
C72 C77 H77C 109.5 . . ?
H77A C77 H77B 109.5 . . ?
H77A C77 H77C 109.5 . . ?
H77B C77 H77C 109.5 . . ?
C73 C78 H78A 109.5 . . ?
C73 C78 H78B 109.5 . . ?
C73 C78 H78C 109.5 . . ?
H78A C78 H78B 109.5 . . ?
H78A C78 H78C 109.5 . . ?
H78B C78 H78C 109.5 . . ?
C74 C79 H79A 109.5 . . ?
C74 C79 H79B 109.5 . . ?
C74 C79 H79C 109.5 . . ?
H79A C79 H79B 109.5 . . ?
H79A C79 H79C 109.5 . . ?
H79B C79 H79C 109.5 . . ?
C75 C80 H80A 109.5 . . ?
C75 C80 H80B 109.5 . . ?
C75 C80 H80C 109.5 . . ?
H80A C80 H80B 109.5 . . ?
H80A C80 H80C 109.5 . . ?
H80B C80 H80C 109.5 . . ?
O2 C81 H81A 111.2 . . ?
O2 C81 H81B 111.2 . . ?
O2 C81 C82 102.8(5) . . ?
H81A C81 H81B 109.1 . . ?
C82 C81 H81A 111.2 . . ?
C82 C81 H81B 111.2 . . ?
C81 C82 H82A 111.5 . . ?
C81 C82 H82B 111.5 . . ?
H82A C82 H82B 109.3 . . ?
C83 C82 C81 101.6(6) . . ?
C83 C82 H82A 111.5 . . ?
C83 C82 H82B 111.5 . . ?
C82 C83 H83A 110.8 . . ?
C82 C83 H83B 110.8 . . ?
H83A C83 H83B 108.9 . . ?
C84 C83 C82 104.7(5) . . ?
C84 C83 H83A 110.8 . . ?
C84 C83 H83B 110.8 . . ?
O2 C84 C83 107.4(5) . . ?
O2 C84 H84A 110.2 . . ?
O2 C84 H84B 110.2 . . ?
C83 C84 H84A 110.2 . . ?
C83 C84 H84B 110.2 . . ?
H84A C84 H84B 108.5 . . ?
C86 C85 H85 120.9 . . ?
C90 C85 H85 120.9 . . ?
C90 C85 C86 118.2(8) . . ?
C85 C86 H86 119.6 . . ?
C85 C86 C87 120.9(8) . . ?
C87 C86 H86 119.6 . . ?
C86 C87 H87 121.0 . . ?
C86 C87 C88 118.1(8) . . ?
C88 C87 H87 121.0 . . ?
C87 C88 H88 120.0 . . ?
C89 C88 C87 119.9(7) . . ?
C89 C88 H88 120.0 . . ?
C88 C89 H89 120.2 . . ?
C88 C89 C90 119.7(8) . . ?
C90 C89 H89 120.2 . . ?
C85 C90 C89 122.9(8) . . ?
C85 C90 H90 118.5 . . ?
C89 C90 H90 118.5 . . ?
C95A C94A H94A 120.0 . . ?
C95A C94A C93A 120.0 . . ?
C93A C94A H94A 120.0 . . ?
C94A C95A H95A 120.0 . . ?
C94A C95A C96A 120.0 . . ?
C96A C95A H95A 120.0 . . ?
C95A C96A H96A 120.0 . . ?
C91A C96A C95A 120.0 . . ?
C91A C96A H96A 120.0 . . ?
C96A C91A H91A 120.0 . . ?
C96A C91A C92A 120.0 . . ?
C92A C91A H91A 120.0 . . ?
C91A C92A H92A 120.0 . . ?
C91A C92A C93A 120.0 . . ?
C93A C92A H92A 120.0 . . ?
C94A C93A H93A 120.0 . . ?
C92A C93A C94A 120.0 . . ?
C92A C93A H93A 120.0 . . ?
C95B C94B H94B 120.0 . . ?
C95B C94B C93B 120.0 . . ?
C93B C94B H94B 120.0 . . ?
C94B C95B H95B 120.0 . . ?
C96B C95B C94B 120.0 . . ?
C96B C95B H95B 120.0 . . ?
C95B C96B H96B 120.0 . . ?
C91B C96B C95B 120.0 . . ?
C91B C96B H96B 120.0 . . ?
C96B C91B H91B 120.0 . . ?
C92B C91B C96B 120.0 . . ?
C92B C91B H91B 120.0 . . ?
C91B C92B H92B 120.0 . . ?
C91B C92B C93B 120.0 . . ?
C93B C92B H92B 120.0 . . ?
C94B C93B H93B 120.0 . . ?
C92B C93B C94B 120.0 . . ?
C92B C93B H93B 120.0 . . ?
C101 C100 H100 120.0 . . ?
C101 C100 C99A 120.0 . . ?
C99A C100 H100 120.0 . . ?
C100 C101 H101 120.0 . . ?
C102 C101 C100 120.0 . . ?
C102 C101 H101 120.0 . . ?
C101 C102 H102 120.0 . . ?
C101 C102 C97A 120.0 . . ?
C97A C102 H102 120.0 . . ?
C102 C97A H97A 120.0 . . ?
C102 C97A C98A 120.0 . . ?
C98A C97A H97A 120.0 . . ?
C97A C98A H98A 120.0 . . ?
C97A C98A C99A 120.0 . . ?
C99A C98A H98A 120.0 . . ?
C100 C99A H99A 120.0 . . ?
C98A C99A C100 120.0 . . ?
C98A C99A H99A 120.0 . . ?
Pb1 Li1 As2 129.8(3) . . ?
Pb1 Li1 As4 108.0(2) . . ?
As3 Li1 Pb1 158.2(3) . . ?
As3 Li1 As2 49.68(12) . . ?
As3 Li1 As4 50.36(12) . . ?
As3 Li1 As5 95.3(2) . . ?
As4 Li1 As2 76.13(16) . . ?
As5 Li1 Pb1 63.90(15) . . ?
As5 Li1 As2 86.67(19) . . ?
As5 Li1 As4 51.00(12) . . ?
C1 Li1 Pb1 52.29(16) . . ?
C1 Li1 As2 177.6(3) . . ?
C1 Li1 As3 129.0(3) . . ?
C1 Li1 As4 104.6(3) . . ?
C1 Li1 As5 95.6(3) . . ?
C2 Li1 Pb1 71.74(19) . . ?
C2 Li1 As2 145.1(3) . . ?
C2 Li1 As3 121.9(3) . . ?
C2 Li1 As4 128.0(3) . . ?
C2 Li1 As5 127.6(3) . . ?
C2 Li1 C1 32.86(16) . . ?
C3 Li1 Pb1 72.02(19) . . ?
C3 Li1 As2 115.4(3) . . ?
C3 Li1 As3 129.5(3) . . ?
C3 Li1 As4 165.6(3) . . ?
C3 Li1 As5 134.6(3) . . ?
C3 Li1 C1 63.6(2) . . ?
C3 Li1 C2 37.71(16) . . ?
C4 Li1 Pb1 52.49(16) . . ?
C4 Li1 As2 104.5(3) . . ?
C4 Li1 As3 146.6(3) . . ?
C4 Li1 As4 155.8(3) . . ?
C4 Li1 As5 104.8(3) . . ?
C4 Li1 C1 75.8(2) . . ?
C4 Li1 C2 64.4(2) . . ?
C4 Li1 C3 33.84(16) . . ?
As5 Li2 As6 113.4(3) . . ?
O1 Li2 As5 123.1(4) . . ?
O1 Li2 As6 112.8(4) . . ?
As10 Li3 As1 119.1(3) . . ?
O2 Li3 As1 117.7(4) . . ?
O2 Li3 As10 120.0(4) . . ?
Pb2 Li4 As7 130.5(3) . . ?
Pb2 Li4 As9 108.0(2) . . ?
As8 Li4 Pb2 158.1(3) . . ?
As8 Li4 As7 48.87(11) . . ?
As8 Li4 As9 50.37(11) . . ?
As9 Li4 As7 75.90(15) . . ?
As10 Li4 Pb2 63.83(16) . . ?
As10 Li4 As7 86.83(19) . . ?
As10 Li4 As8 95.3(2) . . ?
As10 Li4 As9 51.20(12) . . ?
C49 Li4 Pb2 51.40(16) . . ?
C49 Li4 As7 178.1(3) . . ?
C49 Li4 As8 129.3(3) . . ?
C49 Li4 As9 103.4(3) . . ?
C49 Li4 As10 94.1(3) . . ?
C50 Li4 Pb2 71.27(19) . . ?
C50 Li4 As7 147.0(3) . . ?
C50 Li4 As8 121.7(3) . . ?
C50 Li4 As9 125.6(3) . . ?
C50 Li4 As10 125.9(3) . . ?
C50 Li4 C49 32.32(16) . . ?
C57 Li4 Pb2 72.0(2) . . ?
C57 Li4 As7 117.4(3) . . ?
C57 Li4 As8 129.4(3) . . ?
C57 Li4 As9 163.2(3) . . ?
C57 Li4 As10 135.0(3) . . ?
C57 Li4 C49 63.0(2) . . ?
C57 Li4 C50 37.88(17) . . ?
C64 Li4 Pb2 52.38(17) . . ?
C64 Li4 As7 106.3(3) . . ?
C64 Li4 As8 147.1(3) . . ?
C64 Li4 As9 156.7(3) . . ?
C64 Li4 As10 105.5(3) . . ?
C64 Li4 C49 75.0(2) . . ?
C64 Li4 C50 64.7(2) . . ?
C64 Li4 C57 34.20(16) . . ?

loop_
_geom_bond_atom_site_label_1
_geom_bond_atom_site_label_2
_geom_bond_distance
_geom_bond_site_symmetry_2
_geom_bond_publ_flag
Pb1 As5 2.9171(5) . ?
Pb1 C1 2.341(4) . ?
Pb1 C4 2.334(4) . ?
Pb1 Li1 2.842(6) . ?
Pb2 As10 2.9132(4) . ?
Pb2 C49 2.334(4) . ?
Pb2 C64 2.338(4) . ?
Pb2 Li4 2.866(7) . ?
As1 As2 2.3983(7) . ?
As1 As5 2.3981(6) . ?
As1 Fe1 2.3686(7) . ?
As1 Li3 2.632(8) . ?
As2 As3 2.3756(7) . ?
As2 Fe1 2.4651(8) . ?
As2 Li1 2.975(7) . ?
As3 As4 2.4037(7) . ?
As3 Fe1 2.4385(7) . ?
As3 Li1 2.630(6) . ?
As4 As5 2.4421(6) . ?
As4 Fe1 2.4049(7) . ?
As4 Li1 2.973(7) . ?
As5 Li1 2.663(7) . ?
As5 Li2 2.605(8) . ?
As6 As7 2.4005(7) . ?
As6 As10 2.3952(7) . ?
As6 Fe2 2.3690(7) . ?
As6 Li2 2.696(8) . ?
As7 As8 2.3663(8) . ?
As7 Fe2 2.4708(7) . ?
As7 Li4 3.001(7) . ?
As8 As9 2.4100(7) . ?
As8 Fe2 2.4414(7) . ?
As8 Li4 2.675(7) . ?
As9 As10 2.4326(6) . ?
As9 Fe2 2.3989(8) . ?
As9 Li4 2.957(7) . ?
As10 Li3 2.582(8) . ?
As10 Li4 2.632(7) . ?
Fe1 C29 2.106(4) . ?
Fe1 C30 2.133(4) . ?
Fe1 C31 2.121(4) . ?
Fe1 C32 2.063(4) . ?
Fe1 C33 2.054(4) . ?
Fe2 C71 2.065(4) . ?
Fe2 C72 2.053(4) . ?
Fe2 C73 2.113(4) . ?
Fe2 C74 2.144(4) . ?
Fe2 C75 2.114(4) . ?
Si1 C1 1.868(4) . ?
Si1 C5 1.888(5) . ?
Si1 C6 1.856(5) . ?
Si1 C7 1.895(4) . ?
Si2 C4 1.870(4) . ?
Si2 C23 1.875(5) . ?
Si2 C24 1.884(4) . ?
Si2 C25 1.903(4) . ?
Si3 C43 1.876(4) . ?
Si3 C44 1.875(5) . ?
Si3 C45 1.907(4) . ?
Si3 C49 1.878(4) . ?
Si4 C64 1.868(4) . ?
Si4 C65 1.868(5) . ?
Si4 C66 1.881(4) . ?
Si4 C67 1.911(4) . ?
O1 C39 1.418(6) . ?
O1 C42 1.465(7) . ?
O1 Li2 1.855(8) . ?
O2 C81 1.397(7) . ?
O2 C84 1.445(6) . ?
O2 Li3 1.868(8) . ?
C1 C2 1.344(6) . ?
C1 Li1 2.388(8) . ?
C98B H98B 0.9500 . ?
C98B C99B 1.3900 . ?
C98B C97B 1.3900 . ?
C99B H99B 0.9500 . ?
C99B C1A 1.3900 . ?
C1A H1A 0.9500 . ?
C1A C1B 1.3900 . ?
C1B H1B 0.9500 . ?
C1B C1C 1.3900 . ?
C1C H1C 0.9500 . ?
C1C C97B 1.3900 . ?
C97B H97B 0.9500 . ?
C2 C3 1.524(5) . ?
C2 C11 1.510(5) . ?
C2 Li1 2.363(8) . ?
C3 C4 1.364(5) . ?
C3 C17 1.499(5) . ?
C3 Li1 2.352(8) . ?
C4 Li1 2.335(8) . ?
C5 H5A 0.9800 . ?
C5 H5B 0.9800 . ?
C5 H5C 0.9800 . ?
C6 H6A 0.9800 . ?
C6 H6B 0.9800 . ?
C6 H6C 0.9800 . ?
C7 C8 1.549(6) . ?
C7 C9 1.534(6) . ?
C7 C10 1.528(7) . ?
C8 H8A 0.9800 . ?
C8 H8B 0.9800 . ?
C8 H8C 0.9800 . ?
C9 H9A 0.9800 . ?
C9 H9B 0.9800 . ?
C9 H9C 0.9800 . ?
C10 H10A 0.9800 . ?
C10 H10B 0.9800 . ?
C10 H10C 0.9800 . ?
C11 C12 1.378(6) . ?
C11 C16 1.380(6) . ?
C12 H12 0.9500 . ?
C12 C13 1.392(6) . ?
C13 H13 0.9500 . ?
C13 C14 1.376(8) . ?
C14 H14 0.9500 . ?
C14 C15 1.391(8) . ?
C15 H15 0.9500 . ?
C15 C16 1.382(7) . ?
C16 H16 0.9500 . ?
C17 C18 1.386(5) . ?
C17 C22 1.385(5) . ?
C18 H18 0.9500 . ?
C18 C19 1.382(6) . ?
C19 H19 0.9500 . ?
C19 C20 1.376(7) . ?
C20 H20 0.9500 . ?
C20 C21 1.359(7) . ?
C21 H21 0.9500 . ?
C21 C22 1.382(7) . ?
C22 H22 0.9500 . ?
C23 H23A 0.9800 . ?
C23 H23B 0.9800 . ?
C23 H23C 0.9800 . ?
C24 H24A 0.9800 . ?
C24 H24B 0.9800 . ?
C24 H24C 0.9800 . ?
C25 C26 1.527(6) . ?
C25 C27 1.542(6) . ?
C25 C28 1.530(6) . ?
C26 H26A 0.9800 . ?
C26 H26B 0.9800 . ?
C26 H26C 0.9800 . ?
C27 H27A 0.9800 . ?
C27 H27B 0.9800 . ?
C27 H27C 0.9800 . ?
C28 H28A 0.9800 . ?
C28 H28B 0.9800 . ?
C28 H28C 0.9800 . ?
C29 C30 1.419(7) . ?
C29 C33 1.425(6) . ?
C29 C34 1.501(7) . ?
C30 C31 1.431(7) . ?
C30 C35 1.502(6) . ?
C31 C32 1.438(6) . ?
C31 C36 1.477(7) . ?
C32 C33 1.426(7) . ?
C32 C37 1.492(6) . ?
C33 C38 1.496(6) . ?
C34 H34A 0.9800 . ?
C34 H34B 0.9800 . ?
C34 H34C 0.9800 . ?
C35 H35A 0.9800 . ?
C35 H35B 0.9800 . ?
C35 H35C 0.9800 . ?
C36 H36A 0.9800 . ?
C36 H36B 0.9800 . ?
C36 H36C 0.9800 . ?
C37 H37A 0.9800 . ?
C37 H37B 0.9800 . ?
C37 H37C 0.9800 . ?
C38 H38A 0.9800 . ?
C38 H38B 0.9800 . ?
C38 H38C 0.9800 . ?
C39 H39A 0.9900 . ?
C39 H39B 0.9900 . ?
C39 C40 1.496(9) . ?
C40 H40A 0.9900 . ?
C40 H40B 0.9900 . ?
C40 C41 1.504(10) . ?
C41 H41A 0.9900 . ?
C41 H41B 0.9900 . ?
C41 C42 1.488(9) . ?
C42 H42A 0.9900 . ?
C42 H42B 0.9900 . ?
C43 H43A 0.9800 . ?
C43 H43B 0.9800 . ?
C43 H43C 0.9800 . ?
C44 H44A 0.9800 . ?
C44 H44B 0.9800 . ?
C44 H44C 0.9800 . ?
C45 C46 1.546(7) . ?
C45 C47 1.527(6) . ?
C45 C48 1.542(7) . ?
C46 H46A 0.9800 . ?
C46 H46B 0.9800 . ?
C46 H46C 0.9800 . ?
C47 H47A 0.9800 . ?
C47 H47B 0.9800 . ?
C47 H47C 0.9800 . ?
C48 H48A 0.9800 . ?
C48 H48B 0.9800 . ?
C48 H48C 0.9800 . ?
C49 C50 1.340(5) . ?
C49 Li4 2.444(8) . ?
C50 C51 1.518(5) . ?
C50 C57 1.519(5) . ?
C50 Li4 2.363(7) . ?
C51 C52 1.374(6) . ?
C51 C56 1.388(5) . ?
C52 H52 0.9500 . ?
C52 C53 1.381(6) . ?
C53 H53 0.9500 . ?
C53 C54 1.381(7) . ?
C54 H54 0.9500 . ?
C54 C55 1.360(6) . ?
C55 H55 0.9500 . ?
C55 C56 1.395(6) . ?
C56 H56 0.9500 . ?
C57 C58 1.506(5) . ?
C57 C64 1.360(5) . ?
C57 Li4 2.315(7) . ?
C58 C59 1.397(6) . ?
C58 C63 1.390(6) . ?
C59 H59 0.9500 . ?
C59 C60 1.384(7) . ?
C60 H60 0.9500 . ?
C60 C61 1.379(8) . ?
C61 H61 0.9500 . ?
C61 C62 1.353(8) . ?
C62 H62 0.9500 . ?
C62 C63 1.381(7) . ?
C63 H63 0.9500 . ?
C64 Li4 2.310(8) . ?
C65 H65A 0.9800 . ?
C65 H65B 0.9800 . ?
C65 H65C 0.9800 . ?
C66 H66A 0.9800 . ?
C66 H66B 0.9800 . ?
C66 H66C 0.9800 . ?
C67 C68 1.532(6) . ?
C67 C69 1.523(6) . ?
C67 C70 1.529(6) . ?
C68 H68A 0.9800 . ?
C68 H68B 0.9800 . ?
C68 H68C 0.9800 . ?
C69 H69A 0.9800 . ?
C69 H69B 0.9800 . ?
C69 H69C 0.9800 . ?
C70 H70A 0.9800 . ?
C70 H70B 0.9800 . ?
C70 H70C 0.9800 . ?
C71 C72 1.441(6) . ?
C71 C75 1.421(6) . ?
C71 C76 1.492(6) . ?
C72 C73 1.420(6) . ?
C72 C77 1.503(6) . ?
C73 C74 1.423(7) . ?
C73 C78 1.508(7) . ?
C74 C75 1.428(7) . ?
C74 C79 1.494(6) . ?
C75 C80 1.481(7) . ?
C76 H76A 0.9800 . ?
C76 H76B 0.9800 . ?
C76 H76C 0.9800 . ?
C77 H77A 0.9800 . ?
C77 H77B 0.9800 . ?
C77 H77C 0.9800 . ?
C78 H78A 0.9800 . ?
C78 H78B 0.9800 . ?
C78 H78C 0.9800 . ?
C79 H79A 0.9800 . ?
C79 H79B 0.9800 . ?
C79 H79C 0.9800 . ?
C80 H80A 0.9800 . ?
C80 H80B 0.9800 . ?
C80 H80C 0.9800 . ?
C81 H81A 0.9900 . ?
C81 H81B 0.9900 . ?
C81 C82 1.529(9) . ?
C82 H82A 0.9900 . ?
C82 H82B 0.9900 . ?
C82 C83 1.507(10) . ?
C83 H83A 0.9900 . ?
C83 H83B 0.9900 . ?
C83 C84 1.471(8) . ?
C84 H84A 0.9900 . ?
C84 H84B 0.9900 . ?
C85 H85 0.9500 . ?
C85 C86 1.366(11) . ?
C85 C90 1.349(10) . ?
C86 H86 0.9500 . ?
C86 C87 1.413(11) . ?
C87 H87 0.9500 . ?
C87 C88 1.413(11) . ?
C88 H88 0.9500 . ?
C88 C89 1.343(11) . ?
C89 H89 0.9500 . ?
C89 C90 1.381(10) . ?
C90 H90 0.9500 . ?
C94A H94A 0.9500 . ?
C94A C95A 1.3900 . ?
C94A C93A 1.3900 . ?
C95A H95A 0.9500 . ?
C95A C96A 1.3900 . ?
C96A H96A 0.9500 . ?
C96A C91A 1.3900 . ?
C91A H91A 0.9500 . ?
C91A C92A 1.3900 . ?
C92A H92A 0.9500 . ?
C92A C93A 1.3900 . ?
C93A H93A 0.9500 . ?
C94B H94B 0.9500 . ?
C94B C95B 1.3900 . ?
C94B C93B 1.3900 . ?
C95B H95B 0.9500 . ?
C95B C96B 1.3900 . ?
C96B H96B 0.9500 . ?
C96B C91B 1.3900 . ?
C91B H91B 0.9500 . ?
C91B C92B 1.3900 . ?
C92B H92B 0.9500 . ?
C92B C93B 1.3900 . ?
C93B H93B 0.9500 . ?
C100 H100 0.9500 . ?
C100 C101 1.3900 . ?
C100 C99A 1.3900 . ?
C101 H101 0.9500 . ?
C101 C102 1.3900 . ?
C102 H102 0.9500 . ?
C102 C97A 1.3900 . ?
C97A H97A 0.9500 . ?
C97A C98A 1.3900 . ?
C98A H98A 0.9500 . ?
C98A C99A 1.3900 . ?
C99A H99A 0.9500 . ?

loop_
_geom_torsion_atom_site_label_1
_geom_torsion_atom_site_label_2
_geom_torsion_atom_site_label_3
_geom_torsion_atom_site_label_4
_geom_torsion
_geom_torsion_site_symmetry_1
_geom_torsion_site_symmetry_2
_geom_torsion_site_symmetry_3
_geom_torsion_site_symmetry_4
_geom_torsion_publ_flag
Pb1 C1 C2 C3 -9.2(4) . . . . ?
Pb1 C1 C2 C11 170.5(3) . . . . ?
Pb1 C1 C2 Li1 -64.8(2) . . . . ?
Pb2 C49 C50 C51 174.8(3) . . . . ?
Pb2 C49 C50 C57 -7.0(4) . . . . ?
Pb2 C49 C50 Li4 -63.1(2) . . . . ?
Fe1 C29 C30 C31 -58.9(3) . . . . ?
Fe1 C29 C30 C35 125.6(4) . . . . ?
Fe1 C29 C33 C32 61.3(3) . . . . ?
Fe1 C29 C33 C38 -123.9(4) . . . . ?
Fe1 C30 C31 C32 -58.5(3) . . . . ?
Fe1 C30 C31 C36 124.6(4) . . . . ?
Fe1 C31 C32 C33 -60.1(3) . . . . ?
Fe1 C31 C32 C37 123.1(4) . . . . ?
Fe1 C32 C33 C29 -62.5(3) . . . . ?
Fe1 C32 C33 C38 122.7(4) . . . . ?
Fe2 C71 C72 C73 -62.8(3) . . . . ?
Fe2 C71 C72 C77 121.4(4) . . . . ?
Fe2 C71 C75 C74 60.5(3) . . . . ?
Fe2 C71 C75 C80 -122.9(4) . . . . ?
Fe2 C72 C73 C74 -60.4(3) . . . . ?
Fe2 C72 C73 C78 123.7(4) . . . . ?
Fe2 C73 C74 C75 -58.8(3) . . . . ?
Fe2 C73 C74 C79 126.1(4) . . . . ?
Fe2 C74 C75 C71 -58.4(3) . . . . ?
Fe2 C74 C75 C80 124.9(4) . . . . ?
Si1 C1 C2 C3 178.8(3) . . . . ?
Si1 C1 C2 C11 -1.5(6) . . . . ?
Si1 C1 C2 Li1 123.1(4) . . . . ?
Si3 C49 C50 C51 2.8(6) . . . . ?
Si3 C49 C50 C57 -179.0(3) . . . . ?
Si3 C49 C50 Li4 124.9(4) . . . . ?
O1 C39 C40 C41 -30.5(7) . . . . ?
O2 C81 C82 C83 -39.8(6) . . . . ?
C1 Si1 C7 C8 64.3(4) . . . . ?
C1 Si1 C7 C9 -177.0(3) . . . . ?
C1 Si1 C7 C10 -57.9(4) . . . . ?
C1 C2 C3 C4 -1.7(5) . . . . ?
C1 C2 C3 C17 -178.5(3) . . . . ?
C1 C2 C3 Li1 -57.4(4) . . . . ?
C1 C2 C11 C12 -91.5(5) . . . . ?
C1 C2 C11 C16 90.4(5) . . . . ?
C98B C99B C1A C1B 0.0 . . . . ?
C99B C98B C97B C1C 0.0 . . . . ?
C99B C1A C1B C1C 0.0 . . . . ?
C1A C1B C1C C97B 0.0 . . . . ?
C1B C1C C97B C98B 0.0 . . . . ?
C97B C98B C99B C1A 0.0 . . . . ?
C2 C3 C4 Pb1 11.6(4) . . . . ?
C2 C3 C4 Si2 178.3(2) . . . . ?
C2 C3 C4 Li1 -55.3(3) . . . . ?
C2 C3 C17 C18 -87.3(4) . . . . ?
C2 C3 C17 C22 91.6(5) . . . . ?
C2 C11 C12 C13 -178.8(4) . . . . ?
C2 C11 C16 C15 179.4(5) . . . . ?
C3 C2 C11 C12 88.3(5) . . . . ?
C3 C2 C11 C16 -89.8(5) . . . . ?
C3 C17 C18 C19 -179.1(4) . . . . ?
C3 C17 C22 C21 179.5(4) . . . . ?
C4 C3 C17 C18 95.9(5) . . . . ?
C4 C3 C17 C22 -85.2(5) . . . . ?
C5 Si1 C1 Pb1 37.8(3) . . . . ?
C5 Si1 C1 C2 -150.7(4) . . . . ?
C5 Si1 C1 Li1 -52.0(4) . . . . ?
C5 Si1 C7 C8 -54.5(4) . . . . ?
C5 Si1 C7 C9 64.3(4) . . . . ?
C5 Si1 C7 C10 -176.6(3) . . . . ?
C6 Si1 C1 Pb1 155.2(2) . . . . ?
C6 Si1 C1 C2 -33.3(4) . . . . ?
C6 Si1 C1 Li1 65.3(4) . . . . ?
C6 Si1 C7 C8 -168.5(4) . . . . ?
C6 Si1 C7 C9 -49.8(4) . . . . ?
C6 Si1 C7 C10 69.3(4) . . . . ?
C7 Si1 C1 Pb1 -79.0(2) . . . . ?
C7 Si1 C1 C2 92.5(4) . . . . ?
C7 Si1 C1 Li1 -168.9(3) . . . . ?
C11 C2 C3 C4 178.5(3) . . . . ?
C11 C2 C3 C17 1.7(4) . . . . ?
C11 C2 C3 Li1 122.8(3) . . . . ?
C11 C12 C13 C14 -0.4(8) . . . . ?
C12 C11 C16 C15 1.2(8) . . . . ?
C12 C13 C14 C15 0.8(10) . . . . ?
C13 C14 C15 C16 -0.2(10) . . . . ?
C14 C15 C16 C11 -0.8(10) . . . . ?
C16 C11 C12 C13 -0.6(7) . . . . ?
C17 C3 C4 Pb1 -171.8(3) . . . . ?
C17 C3 C4 Si2 -5.1(5) . . . . ?
C17 C3 C4 Li1 121.3(4) . . . . ?
C17 C18 C19 C20 -2.4(7) . . . . ?
C18 C17 C22 C21 -1.5(7) . . . . ?
C18 C19 C20 C21 2.4(8) . . . . ?
C19 C20 C21 C22 -2.1(9) . . . . ?
C20 C21 C22 C17 1.6(9) . . . . ?
C22 C17 C18 C19 1.9(7) . . . . ?
C23 Si2 C4 Pb1 -157.6(2) . . . . ?
C23 Si2 C4 C3 36.7(4) . . . . ?
C23 Si2 C4 Li1 -63.8(4) . . . . ?
C24 Si2 C4 Pb1 -40.1(2) . . . . ?
C24 Si2 C4 C3 154.2(3) . . . . ?
C24 Si2 C4 Li1 53.7(3) . . . . ?
C25 Si2 C4 Pb1 76.3(2) . . . . ?
C25 Si2 C4 C3 -89.4(4) . . . . ?
C25 Si2 C4 Li1 170.1(3) . . . . ?
C29 C30 C31 Fe1 58.6(3) . . . . ?
C29 C30 C31 C32 0.1(4) . . . . ?
C29 C30 C31 C36 -176.8(4) . . . . ?
C30 C29 C33 Fe1 -60.5(3) . . . . ?
C30 C29 C33 C32 0.8(5) . . . . ?
C30 C29 C33 C38 175.6(4) . . . . ?
C30 C31 C32 Fe1 60.4(3) . . . . ?
C30 C31 C32 C33 0.4(4) . . . . ?
C30 C31 C32 C37 -176.4(4) . . . . ?
C31 C32 C33 Fe1 61.7(3) . . . . ?
C31 C32 C33 C29 -0.7(4) . . . . ?
C31 C32 C33 C38 -175.6(4) . . . . ?
C33 C29 C30 Fe1 58.3(3) . . . . ?
C33 C29 C30 C31 -0.6(5) . . . . ?
C33 C29 C30 C35 -176.1(4) . . . . ?
C34 C29 C30 Fe1 -126.2(5) . . . . ?
C34 C29 C30 C31 174.9(4) . . . . ?
C34 C29 C30 C35 -0.7(7) . . . . ?
C34 C29 C33 Fe1 124.0(5) . . . . ?
C34 C29 C33 C32 -174.7(4) . . . . ?
C34 C29 C33 C38 0.1(7) . . . . ?
C35 C30 C31 Fe1 -125.8(4) . . . . ?
C35 C30 C31 C32 175.7(4) . . . . ?
C35 C30 C31 C36 -1.2(7) . . . . ?
C36 C31 C32 Fe1 -122.7(4) . . . . ?
C36 C31 C32 C33 177.3(4) . . . . ?
C36 C31 C32 C37 0.5(7) . . . . ?
C37 C32 C33 Fe1 -121.5(4) . . . . ?
C37 C32 C33 C29 176.0(4) . . . . ?
C37 C32 C33 C38 1.2(6) . . . . ?
C39 O1 C42 C41 -23.1(7) . . . . ?
C39 O1 Li2 As5 -21.1(7) . . . . ?
C39 O1 Li2 As6 121.0(5) . . . . ?
C39 C40 C41 C42 16.2(8) . . . . ?
C40 C41 C42 O1 3.3(8) . . . . ?
C42 O1 C39 C40 33.6(6) . . . . ?
C42 O1 Li2 As5 176.3(4) . . . . ?
C42 O1 Li2 As6 -41.6(6) . . . . ?
C43 Si3 C49 Pb2 39.9(3) . . . . ?
C43 Si3 C49 C50 -148.5(4) . . . . ?
C43 Si3 C49 Li4 -51.0(4) . . . . ?
C44 Si3 C49 Pb2 158.2(2) . . . . ?
C44 Si3 C49 C50 -30.3(4) . . . . ?
C44 Si3 C49 Li4 67.2(4) . . . . ?
C45 Si3 C49 Pb2 -77.0(2) . . . . ?
C45 Si3 C49 C50 94.6(4) . . . . ?
C45 Si3 C49 Li4 -168.0(3) . . . . ?
C49 C50 C51 C52 91.2(5) . . . . ?
C49 C50 C51 C56 -82.4(5) . . . . ?
C49 C50 C57 C58 177.7(3) . . . . ?
C49 C50 C57 C64 -2.8(5) . . . . ?
C49 C50 C57 Li4 -59.9(4) . . . . ?
C50 C51 C52 C53 -171.2(5) . . . . ?
C50 C51 C56 C55 169.6(4) . . . . ?
C50 C57 C58 C59 95.9(5) . . . . ?
C50 C57 C58 C63 -87.4(5) . . . . ?
C50 C57 C64 Pb2 10.8(4) . . . . ?
C50 C57 C64 Si4 177.3(3) . . . . ?
C50 C57 C64 Li4 -57.1(3) . . . . ?
C51 C50 C57 C58 -4.1(5) . . . . ?
C51 C50 C57 C64 175.4(3) . . . . ?
C51 C50 C57 Li4 118.4(3) . . . . ?
C51 C52 C53 C54 2.1(9) . . . . ?
C52 C51 C56 C55 -4.2(7) . . . . ?
C52 C53 C54 C55 -5.0(9) . . . . ?
C53 C54 C55 C56 3.2(8) . . . . ?
C54 C55 C56 C51 1.4(7) . . . . ?
C56 C51 C52 C53 2.5(8) . . . . ?
C57 C50 C51 C52 -87.0(5) . . . . ?
C57 C50 C51 C56 99.4(4) . . . . ?
C57 C58 C59 C60 174.7(4) . . . . ?
C57 C58 C63 C62 -174.6(4) . . . . ?
C58 C57 C64 Pb2 -169.8(3) . . . . ?
C58 C57 C64 Si4 -3.3(5) . . . . ?
C58 C57 C64 Li4 122.4(4) . . . . ?
C58 C59 C60 C61 0.6(8) . . . . ?
C59 C58 C63 C62 2.2(7) . . . . ?
C59 C60 C61 C62 0.9(9) . . . . ?
C60 C61 C62 C63 -0.7(9) . . . . ?
C61 C62 C63 C58 -0.8(8) . . . . ?
C63 C58 C59 C60 -2.0(7) . . . . ?
C64 C57 C58 C59 -83.6(5) . . . . ?
C64 C57 C58 C63 93.1(5) . . . . ?
C65 Si4 C64 Pb2 -158.8(2) . . . . ?
C65 Si4 C64 C57 35.6(4) . . . . ?
C65 Si4 C64 Li4 -64.7(4) . . . . ?
C66 Si4 C64 Pb2 -43.1(2) . . . . ?
C66 Si4 C64 C57 151.4(3) . . . . ?
C66 Si4 C64 Li4 51.0(4) . . . . ?
C67 Si4 C64 Pb2 74.2(2) . . . . ?
C67 Si4 C64 C57 -91.4(4) . . . . ?
C67 Si4 C64 Li4 168.3(3) . . . . ?
C71 C72 C73 Fe2 61.2(3) . . . . ?
C71 C72 C73 C74 0.8(4) . . . . ?
C71 C72 C73 C78 -175.1(4) . . . . ?
C72 C71 C75 Fe2 -60.3(3) . . . . ?
C72 C71 C75 C74 0.1(4) . . . . ?
C72 C71 C75 C80 176.8(4) . . . . ?
C72 C73 C74 Fe2 58.1(3) . . . . ?
C72 C73 C74 C75 -0.7(4) . . . . ?
C72 C73 C74 C79 -175.8(4) . . . . ?
C73 C74 C75 Fe2 58.8(3) . . . . ?
C73 C74 C75 C71 0.3(4) . . . . ?
C73 C74 C75 C80 -176.4(4) . . . . ?
C75 C71 C72 Fe2 62.2(3) . . . . ?
C75 C71 C72 C73 -0.6(4) . . . . ?
C75 C71 C72 C77 -176.4(4) . . . . ?
C76 C71 C72 Fe2 -122.5(4) . . . . ?
C76 C71 C72 C73 174.7(4) . . . . ?
C76 C71 C72 C77 -1.1(6) . . . . ?
C76 C71 C75 Fe2 124.4(4) . . . . ?
C76 C71 C75 C74 -175.2(4) . . . . ?
C76 C71 C75 C80 1.5(7) . . . . ?
C77 C72 C73 Fe2 -122.9(4) . . . . ?
C77 C72 C73 C74 176.6(4) . . . . ?
C77 C72 C73 C78 0.7(6) . . . . ?
C78 C73 C74 Fe2 -126.0(4) . . . . ?
C78 C73 C74 C75 175.2(4) . . . . ?
C78 C73 C74 C79 0.1(7) . . . . ?
C79 C74 C75 Fe2 -126.2(4) . . . . ?
C79 C74 C75 C71 175.4(4) . . . . ?
C79 C74 C75 C80 -1.3(7) . . . . ?
C81 O2 C84 C83 -25.3(7) . . . . ?
C81 O2 Li3 As1 -49.8(7) . . . . ?
C81 O2 Li3 As10 150.7(5) . . . . ?
C81 C82 C83 C84 24.0(8) . . . . ?
C82 C83 C84 O2 -1.0(8) . . . . ?
C84 O2 C81 C82 40.3(6) . . . . ?
C84 O2 Li3 As1 163.8(4) . . . . ?
C84 O2 Li3 As10 4.3(8) . . . . ?
C85 C86 C87 C88 -3.0(11) . . . . ?
C86 C85 C90 C89 -6.3(13) . . . . ?
C86 C87 C88 C89 -0.5(10) . . . . ?
C87 C88 C89 C90 0.5(10) . . . . ?
C88 C89 C90 C85 3.0(12) . . . . ?
C90 C85 C86 C87 6.2(12) . . . . ?
C94A C95A C96A C91A 0.0 . . . . ?
C95A C94A C93A C92A 0.0 . . . . ?
C95A C96A C91A C92A 0.0 . . . . ?
C96A C91A C92A C93A 0.0 . . . . ?
C91A C92A C93A C94A 0.0 . . . . ?
C93A C94A C95A C96A 0.0 . . . . ?
C94B C95B C96B C91B 0.0 . . . . ?
C95B C94B C93B C92B 0.0 . . . . ?
C95B C96B C91B C92B 0.0 . . . . ?
C96B C91B C92B C93B 0.0 . . . . ?
C91B C92B C93B C94B 0.0 . . . . ?
C93B C94B C95B C96B 0.0 . . . . ?
C100 C101 C102 C97A 0.0 . . . . ?
C101 C100 C99A C98A 0.0 . . . . ?
C101 C102 C97A C98A 0.0 . . . . ?
C102 C97A C98A C99A 0.0 . . . . ?
C97A C98A C99A C100 0.0 . . . . ?
C99A C100 C101 C102 0.0 . . . . ?
Li1 C1 C2 C3 55.6(3) . . . . ?
Li1 C1 C2 C11 -124.6(4) . . . . ?
Li1 C2 C3 C4 55.7(3) . . . . ?
Li1 C2 C3 C17 -121.1(3) . . . . ?
Li1 C2 C11 C12 172.1(4) . . . . ?
Li1 C2 C11 C16 -6.0(6) . . . . ?
Li1 C3 C4 Pb1 66.9(2) . . . . ?
Li1 C3 C4 Si2 -126.3(3) . . . . ?
Li1 C3 C17 C18 -172.8(4) . . . . ?
Li1 C3 C17 C22 6.1(6) . . . . ?
Li2 O1 C39 C40 -131.4(6) . . . . ?
Li2 O1 C42 C41 142.2(6) . . . . ?
Li3 O2 C81 C82 -112.5(5) . . . . ?
Li3 O2 C84 C83 124.5(6) . . . . ?
Li4 C49 C50 C51 -122.1(4) . . . . ?
Li4 C49 C50 C57 56.1(3) . . . . ?
Li4 C50 C51 C52 -4.5(6) . . . . ?
Li4 C50 C51 C56 -178.1(4) . . . . ?
Li4 C50 C57 C58 -122.4(4) . . . . ?
Li4 C50 C57 C64 57.1(3) . . . . ?
Li4 C57 C58 C59 7.8(6) . . . . ?
Li4 C57 C58 C63 -175.5(4) . . . . ?
Li4 C57 C64 Pb2 67.9(2) . . . . ?
Li4 C57 C64 Si4 -125.6(4) . . . . ?
